data_1519677
loop_
_publ_author_name
'Laram\'ee-Milette, Baptiste'
'Lussier, F\'elix'
'Ciofini, Ilaria'
'Hanan, Garry S.'

_publ_section_title
;
 A family of Ru(ii) complexes built on a novel sexipyridine building
 block: synthesis, photophysical properties and the rare structural
 characterization of a triruthenium species.
;
_journal_issue 25
_journal_name_full 'Dalton transactions (Cambridge, England : 2003)'
_journal_page_first 11551
_journal_page_last 11561
_journal_paper_doi 10.1039/c5dt00631g
_journal_volume 44
_journal_year 2015
_chemical_formula_moiety 'C93 H69 N21 Ru3, 3(C2 H3 N), 6(B F4)'
_chemical_formula_sum 'C99 H78 B6 F24 N24 Ru3'
_chemical_formula_weight 2427.30
_space_group_crystal_system monoclinic
_space_group_IT_number 14
_space_group_name_Hall '-P 2ybc'
_space_group_name_H-M_alt 'P 1 21/c 1'
_symmetry_space_group_name_Hall '-P 2ybc'
_symmetry_space_group_name_H-M 'P 1 21/c 1'
_atom_sites_solution_hydrogens geom
_atom_sites_solution_primary iterative
_atom_sites_solution_secondary difmap
_audit_update_record
;
2014-07-31 deposited with the CCDC.
2015-05-15 downloaded from the CCDC.
;
_cell_angle_alpha 90.00
_cell_angle_beta 91.874(2)
_cell_angle_gamma 90.00
_cell_formula_units_Z 4
_cell_length_a 22.8909(7)
_cell_length_b 13.6566(4)
_cell_length_c 35.3984(12)
_cell_measurement_reflns_used 9879
_cell_measurement_temperature 100
_cell_measurement_theta_max 54.195
_cell_measurement_theta_min 2.791
_cell_volume 11060.0(6)
_computing_cell_refinement
;
SAINT (2013) V8.34A; Integration Software for Single Crystal Data.
Bruker AXS Inc., Madison, WI 53719-1173.
;
_computing_data_collection
;
APEX 2 (2013) Bruker AXS Inc., Madison, WI 53719-1173.
;
_computing_data_reduction
;
SAINT (2013) V8.34A; Integration Software for Single Crystal Data.
Bruker AXS Inc., Madison, WI 53719-1173.
;
_computing_molecular_graphics 'Olex2 (Dolomanov et al., 2009)'
_computing_publication_material 'Olex2 (Dolomanov et al., 2009)'
_computing_structure_refinement 'XL (Sheldrick, 2008)'
_computing_structure_solution 'olex2.solve (Bourhis et al., 2013)'
_diffrn_ambient_temperature 100
_diffrn_detector 'CMOS Area detector'
_diffrn_detector_area_resol_mean 10.24
_diffrn_detector_type 'Bruker Photon 100 CMOS Detector'
_diffrn_measured_fraction_theta_full 0.989
_diffrn_measured_fraction_theta_max 0.989
_diffrn_measurement_device 'k-geometry diffractometer'
_diffrn_measurement_device_type 'Bruker Venture Metaljet'
_diffrn_measurement_method '\f and \w scans'
_diffrn_radiation_collimation 'Focusing mirrors'
_diffrn_radiation_monochromator 'Helios MX Mirror Optics'
_diffrn_radiation_probe x-ray
_diffrn_radiation_type GaK\a
_diffrn_radiation_wavelength 1.34139
_diffrn_reflns_av_R_equivalents 0.0771
_diffrn_reflns_av_unetI/netI 0.0429
_diffrn_reflns_limit_h_max 28
_diffrn_reflns_limit_h_min -28
_diffrn_reflns_limit_k_max 16
_diffrn_reflns_limit_k_min -16
_diffrn_reflns_limit_l_max 42
_diffrn_reflns_limit_l_min -44
_diffrn_reflns_number 230761
_diffrn_reflns_theta_full 56.64
_diffrn_reflns_theta_max 56.64
_diffrn_reflns_theta_min 2.70
_diffrn_source 'Metal Jet'
_diffrn_source_target Ga
_diffrn_source_type 'Gallium Liquid Metal Jet Source'
_diffrn_standards_number 0
_exptl_absorpt_coefficient_mu 2.760
_exptl_absorpt_correction_T_max 0.7511
_exptl_absorpt_correction_T_min 0.6004
_exptl_absorpt_correction_type empirical
_exptl_absorpt_process_details
;
SADABS-2008/1 (Bruker,2008) was used for absorption correction.
wR2(int) was 0.1252 before and 0.0748 after correction.
The Ratio of minimum to maximum transmission is 0.7994.
The \l/2 correction factor is 0.0015.
;
_exptl_crystal_colour 'dark red'
_exptl_crystal_colour_modifier dark
_exptl_crystal_colour_primary red
_exptl_crystal_density_diffrn 1.458
_exptl_crystal_density_method 'not measured'
_exptl_crystal_description block
_exptl_crystal_F_000 4871
_exptl_crystal_size_max 0.12
_exptl_crystal_size_mid 0.10
_exptl_crystal_size_min 0.08
_refine_diff_density_max 1.542
_refine_diff_density_min -1.147
_refine_diff_density_rms 0.105
_refine_ls_extinction_method none
_refine_ls_goodness_of_fit_ref 1.037
_refine_ls_hydrogen_treatment constr
_refine_ls_matrix_type full
_refine_ls_number_parameters 1559
_refine_ls_number_reflns 22119
_refine_ls_number_restraints 1351
_refine_ls_restrained_S_all 1.051
_refine_ls_R_factor_all 0.1023
_refine_ls_R_factor_gt 0.0731
_refine_ls_shift/su_max 0.001
_refine_ls_shift/su_mean 0.000
_refine_ls_structure_factor_coef Fsqd
_refine_ls_weighting_details 'calc w=1/[\s^2^(Fo^2^)+(0.1181P)^2^+27.5002P] where P=(Fo^2^+2Fc^2^)/3'
_refine_ls_weighting_scheme calc
_refine_ls_wR_factor_gt 0.2023
_refine_ls_wR_factor_ref 0.2174
_reflns_number_gt 15904
_reflns_number_total 22119
_reflns_threshold_expression >2sigma(I)
_cod_data_source_file c5dt00631g2.cif
_cod_data_source_block BALA40_0m
_cod_depositor_comments
;
The following automatic conversions were performed:

'_diffrn_radiation_probe' value 'X-ray' changed to 'x-ray' according
to
/usr/data/users/saulius/crontab/automatic-downloads/rss-feeds/RSC/lib/dictionaries/cif_core.dic
dictionary named 'cif_core.dic' version 2.4.2 from 2011-04-26.

Automatic conversion script
Id: cif_fix_values 3271 2015-04-21 07:52:19Z andrius 

 Adding full bibliography for 1519676--1519677.cif.
;
_cod_database_code 1519677
_olex2_refinement_description
;
1. Fixed Uiso
 At 1.2 times of:
  All C(H) groups
 At 1.5 times of:
  All C(H,H,H) groups
2. Restrained distances
 C109-N22
 1.22 with sigma of 0.01
 B5-F17 = B5-F18A = B5-F19A = B5-F20A
 1.38 with sigma of 0.01
 B5-F18B = B5-F19B = B5-F20B
 1.38 with sigma of 0.01
 B1-F4A = B1-F4B
 1.38 with sigma of 0.01
 B3-F12A = B3-F12B = B3-F10A = B3-F10B
 1.38 with sigma of 0.01
 B4-F13 = B4-F15B = B4-F15A = B4-F16A = B4-F16B
 1.38 with sigma of 0.01
 B2-F5 = B2-F6A = B2-F6B = B2-F7A = B2-F7B
 1.38 with sigma of 0.01
 B2-F8A = B2-F8B
 1.38 with sigma of 0.01
 C75B-C76B
 1.47 with sigma of 0.02
 C79C-C80B
 1.39 with sigma of 0.02
 C79C-C78C
 1.39 with sigma of 0.02
 C78C-C77C
 1.39 with sigma of 0.02
 C77C-C76B
 1.39 with sigma of 0.02
 C76B-N15B
 1.39 with sigma of 0.02
 C80B-N15B
 1.39 with sigma of 0.02
 C80B-C79B
 1.39 with sigma of 0.02
 C79B-C78B
 1.39 with sigma of 0.02
 C78B-C77B
 1.39 with sigma of 0.02
 C77B-C76B
 1.39 with sigma of 0.02
 C76B-N15B
 1.39 with sigma of 0.02
 F22-F24 = F24-F23 = F23-F22
 2.24 with sigma of 0.02
 F24-F21 = F23-F21 = F22-F21
 2.24 with sigma of 0.02
 F10B-F11B = F10B-F12B = F11B-F12B
 2.24 with sigma of 0.02
 F10B-F9 = F11B-F9 = F12B-F9
 2.24 with sigma of 0.02
 F10A-F11A = F10A-F12A = F11A-F12A
 2.24 with sigma of 0.02
 F10A-F9 = F11A-F9 = F12A-F9
 2.24 with sigma of 0.02
 F17-F18A = F17-F19A = F17-F20A
 2.24 with sigma of 0.02
 F18A-F19A = F18A-F20A = F19A-F20A
 2.24 with sigma of 0.02
 F17-F18B = F17-F19B = F17-F20B
 2.24 with sigma of 0.02
 F18B-F19B = F18B-F20B = F19B-F20B
 2.24 with sigma of 0.02
 F15A-F16A
 2.24 with sigma of 0.02
 F14B-F16B = F14B-F13 = F16B-F13
 2.24 with sigma of 0.02
 F15B-F14B = F15B-F16B = F15B-F13
 2.24 with sigma of 0.02
 C108-N22
 2.6 with sigma of 0.02
 C75B-N15B
 2.39 with sigma of 0.02
 N16-C76B
 2.39 with sigma of 0.02
 C74B-C76B
 2.5 with sigma of 0.02
 C75B-C77B
 2.5 with sigma of 0.02
 N15B-C79B
 2.38 with sigma of 0.04
 C80B-C78B
 2.38 with sigma of 0.04
 C79B-C77B
 2.38 with sigma of 0.04
 C78B-C76B
 2.38 with sigma of 0.04
 C77B-N15B
 2.38 with sigma of 0.04
 C76B-C80B
 2.38 with sigma of 0.04
 C80B-C78C
 2.38 with sigma of 0.04
 C79C-C77C
 2.38 with sigma of 0.04
 C78C-C76B
 2.38 with sigma of 0.04
 C77C-N15B
 2.38 with sigma of 0.04
 C76B-C80B
 2.38 with sigma of 0.04
 N15B-C79C
 2.38 with sigma of 0.04
 F22-F24 \\sim F22-F23 \\sim F21-F23
 with sigma of 0.02
 F22-F21 \\sim F21-F24 \\sim F24-F23
 with sigma of 0.02
 B6-F22 \\sim B6-F21 \\sim B6-F24 \\sim B6-F23
 with sigma of 0.02
 F5-F7B \\sim F5-F8B \\sim F6B-F8B
 with sigma of 0.02
 F5-F6B \\sim F6B-F7B \\sim F7B-F8B
 with sigma of 0.02
 B2-F5 \\sim B2-F6B \\sim B2-F7B \\sim B2-F8B
 with sigma of 0.02
 F5-F7A \\sim F5-F8A \\sim F6A-F8A
 with sigma of 0.02
 F5-F6A \\sim F6A-F7A \\sim F7A-F8A
 with sigma of 0.02
 B2-F5 \\sim B2-F6A \\sim B2-F7A \\sim B2-F8A
 with sigma of 0.02
3. Restrained planarity
 C74B, C73B, C72B, N16, C75B
 with sigma of 0.1
 C72B, N16, C75B, C74B, C73B
 with sigma of 0.1
 C81A, N14A, C85A, C84A, C82A
 with sigma of 0.1
 N16, C71A, C72A, C73A, C74A, C75A
 with sigma of 0.1
 C75B, C76B, N15B, N16, Ru3
 with sigma of 0.1
 C79C, C78C, C77C, C76B, N15B, C80B
 with sigma of 0.1
4. Rigid bond restraints
 C35, C37, C36, C39, C33, C31, C34, C32, C40, C38, C55, C41, C45, C47, C46,
 C50, C49, C48, C51, C44, C52, C42, C53, C43, C54, C76A, C77A, C78A, C79A, C80A,
  C68, C66, C70, C67, C61, C65, C69, C64, C62, C73A, C74A, C75A, C71A, C72A,
 C63, C16, C15, C11, C12, C13, C14, C20, C10, C9, C1, C6, C8, C7, C4, C2, C3,
 C5, C22, C21, C30, C27, C26, C29, C28, C23, C24, C25, C101, C102, C103, C17,
 C19, C18, C105, C107, C104, C106, C75B, C71B, C72B, C73B, C74B, C109, C108,
 C81A, C85A, C84A, C83A, C82A, C81B, C85B, C84B, C83B, C82B, C60, C56, C57, C58,
  C59, C77B, C78B, C79B, C79C, C78C, C77C, C76B, C80B
 with sigma for 1-2 distances of 0.01 and sigma for 1-3 distances of 0.01
 N8, N11, N7, N9, N10, N15A, N14, N13, N2, N1, N3, N5, N6, N4, N19, N17, N18,
 N20, N21, N16, N22, N14A, N14B, N12, N15B
 with sigma for 1-2 distances of 0.01 and sigma for 1-3 distances of 0.01
 B1, B6, B2, B3, B5, B4
 with sigma for 1-2 distances of 0.01 and sigma for 1-3 distances of 0.01
 F2, F1, F3, F23, F5, F6A, F8B, F7B, F24, F11A, F17, F13, F12A, F10B, F19A,
 F18A, F20B, F22, F15B, F9, F16A, F21, F12B, F10A, F19B, F18B, F20A, F16B, F11B,
  F4A, F15A, F4B, F14B, F6B, F7A, F8A
 with sigma for 1-2 distances of 0.01 and sigma for 1-3 distances of 0.01
 C75B, N16, C71A, C71B, C72A, C72B, C73B, C73A, C74A, C74B, C75A
 with sigma for 1-2 distances of 0.01 and sigma for 1-3 distances of 0.01
 F23, B6, F24, F22, F21
 with sigma for 1-2 distances of 0.01 and sigma for 1-3 distances of 0.01
 C80B, C79B, C78B, C77B, C76B, N15B
 with sigma for 1-2 distances of 0.01 and sigma for 1-3 distances of 0.01
 C79C, C78C, C77C, C76B, N15B, C80B
 with sigma for 1-2 distances of 0.01 and sigma for 1-3 distances of 0.01
 C109, N22, C108
 with sigma for 1-2 distances of 0.01 and sigma for 1-3 distances of 0.01
5. Uiso/Uaniso restraints and constraints
C108 \\sim C109 \\sim N22: within 1.7A with sigma of 0.04 and sigma for
terminal atoms of 0.08
B2 \\sim F5 \\sim F6A \\sim F6B \\sim F7A \\sim F7B \\sim F8A \\sim F8B: within
1.7A with sigma of 0.04 and sigma for terminal atoms of 0.08
B1 \\sim B6 \\sim B2 \\sim B3 \\sim B5 \\sim B4: within 1.7A with sigma of 0.04
and sigma for terminal atoms of 0.08
F2 \\sim F1 \\sim F3 \\sim F23 \\sim F5 \\sim F6A \\sim F8B \\sim F7B \\sim F24
\\sim F11A \\sim F17 \\sim F13 \\sim F12A \\sim F10B \\sim F19A \\sim F18A
\\sim F20B \\sim F22 \\sim F15B \\sim F9 \\sim F16A \\sim F21 \\sim F12B \\sim
F10A \\sim F19B \\sim F18B \\sim F20A \\sim F16B \\sim F11B \\sim F4A \\sim
F15A \\sim F4B \\sim F14B \\sim F6B \\sim F7A \\sim F8A: within 1.7A with sigma
of 0.04 and sigma for terminal atoms of 0.08
C35 \\sim C37 \\sim C36 \\sim C39 \\sim C33 \\sim C31 \\sim C34 \\sim C32 \\sim
C40 \\sim C38 \\sim C55 \\sim C41 \\sim C45 \\sim C47 \\sim C46 \\sim C50 \\sim
C49 \\sim C48 \\sim C51 \\sim C44 \\sim C52 \\sim C42 \\sim C53 \\sim C43 \\sim
C54 \\sim C76A \\sim C77A \\sim C78A \\sim C79A \\sim C80A \\sim C68 \\sim C66
\\sim C70 \\sim C67 \\sim C61 \\sim C65 \\sim C69 \\sim C64 \\sim C62 \\sim
C73A \\sim C74A \\sim C75A \\sim C71A \\sim C72A \\sim C63 \\sim C16 \\sim C15
\\sim C11 \\sim C12 \\sim C13 \\sim C14 \\sim C20 \\sim C10 \\sim C9 \\sim C1
\\sim C6 \\sim C8 \\sim C7 \\sim C4 \\sim C2 \\sim C3 \\sim C5 \\sim C22 \\sim
C21 \\sim C30 \\sim C27 \\sim C26 \\sim C29 \\sim C28 \\sim C23 \\sim C24 \\sim
C25 \\sim C101 \\sim C102 \\sim C103 \\sim C17 \\sim C19 \\sim C18 \\sim C105
\\sim C107 \\sim C104 \\sim C106 \\sim C75B \\sim C71B \\sim C72B \\sim C73B
\\sim C74B \\sim C109 \\sim C108 \\sim C81A \\sim C85A \\sim C84A \\sim C83A
\\sim C82A \\sim C81B \\sim C85B \\sim C84B \\sim C83B \\sim C82B \\sim C60
\\sim C56 \\sim C57 \\sim C58 \\sim C59 \\sim C77B \\sim C78B \\sim C79B \\sim
C79C \\sim C78C \\sim C77C \\sim C76B \\sim C80B: within 1.7A with sigma of
0.04 and sigma for terminal atoms of 0.08
C75A \\sim C71B \\sim N16 \\sim C71A \\sim C75B \\sim C74B \\sim C73B \\sim
C72A \\sim C72B \\sim C73A \\sim C74A: within 1.7A with sigma of 0.04 and sigma
for terminal atoms of 0.08
N16 \\sim C71A \\sim C71B \\sim C72A \\sim C72B \\sim C73A \\sim C73B \\sim
C74A \\sim C75A \\sim C75B \\sim C74B: within 1.7A with sigma of 0.04 and sigma
for terminal atoms of 0.08
F23 \\sim B6 \\sim F24 \\sim F22 \\sim F21: within 1.7A with sigma of 0.04 and
sigma for terminal atoms of 0.08
C77B \\sim C78B \\sim C79B \\sim C76B \\sim N15B \\sim C80B: within 1.7A with
sigma of 0.04 and sigma for terminal atoms of 0.08
C79C \\sim C78C \\sim C77C \\sim C76B \\sim N15B \\sim C80B: within 1.7A with
sigma of 0.04 and sigma for terminal atoms of 0.08
N22 \\sim C109 \\sim C108: within 1.7A with sigma of 0.04 and sigma for
terminal atoms of 0.08
Uanis(N14A) \\sim Ueq: with sigma of 0.1 and sigma for terminal atoms of 0.2
Uanis(N14A) \\sim Ueq: with sigma of 0.1 and sigma for terminal atoms of 0.2
Uanis(C50) \\sim Ueq: with sigma of 0.1 and sigma for terminal atoms of 0.2
Uanis(N14A) \\sim Ueq: with sigma of 0.1 and sigma for terminal atoms of 0.2
Uanis(N22) \\sim Ueq, Uanis(C109) \\sim Ueq, Uanis(C108) \\sim Ueq: with sigma
of 0.1 and sigma for terminal atoms of 0.2
6. Others
 Fixed Sof: H76A(0.5) H80A(0.5) C73A(0.5) H73A(0.5) C74A(0.5) H74A(0.5)
 C75A(0.5) C71A(0.5) H71A(0.5) C72A(0.5) H72A(0.5) C75B(0.5) C71B(0.5)
 H71B(0.5) C72B(0.5) H72B(0.5) C73B(0.5) H73B(0.5) C74B(0.5) H74B(0.5) F6A(0.5)
 F8B(0.5) F7B(0.5) F11A(0.5) F12A(0.5) F10B(0.5) F19A(0.5) F18A(0.5) F20B(0.5)
 F15B(0.5) F16A(0.5) F12B(0.5) F10A(0.5) F19B(0.5) F18B(0.5) F20A(0.5)
 F16B(0.5) F11B(0.5) F15A(0.5) F4B(0.5) F6B(0.5) F7A(0.5) F8A(0.5) C81A(0.5)
 N14A(0.5) C85A(0.5) H85A(0.5) C84A(0.5) H84A(0.5) C83A(0.5) H83A(0.5)
 C82A(0.5) H82A(0.5) C81B(0.5) N14B(0.5) C85B(0.5) H85B(0.5) C84B(0.5)
 H84B(0.5) C83B(0.5) H83B(0.5) C82B(0.5) H82B(0.5) C77B(0.5) H77B(0.5)
 C78B(0.5) H78B(0.5) C79B(0.5) H79B(0.5) C79C(0.5) H79C(0.5) C78C(0.5)
 H78C(0.5) C77C(0.5) H77C(0.5) H76B(0.5) H80B(0.5)
7.a Aromatic/amide H refined with riding coordinates:
 C37(H37), C39(H39), C33(H33), C31(H31), C34(H34), C32(H32), C40(H40),
 C41(H41), C47(H47), C50(H50), C49(H49), C48(H48), C51(H51), C44(H44), C52(H52),
  C42(H42), C53(H53), C43(H43), C54(H54), C76A(H76A), C77A(H77A), C78A(H78A),
 C79A(H79A), C80A(H80A), C70(H70), C67(H67), C61(H61), C69(H69), C64(H64),
 C62(H62), C73A(H73A), C74A(H74A), C71A(H71A), C72A(H72A), C63(H63), C11(H11),
 C12(H12), C13(H13), C14(H14), C20(H20), C10(H10), C9(H9), C1(H1), C7(H7),
 C4(H4), C2(H2), C3(H3), C22(H22), C21(H21), C30(H30), C27(H27), C29(H29),
 C28(H28), C23(H23), C24(H24), C17(H17), C19(H19), C18(H18), C71B(H71B),
 C72B(H72B), C73B(H73B), C74B(H74B), C85A(H85A), C84A(H84A), C83A(H83A),
 C82A(H82A), C85B(H85B), C84B(H84B), C83B(H83B), C82B(H82B), C60(H60), C57(H57),
  C58(H58), C59(H59), C77B(H77B), C78B(H78B), C79B(H79B), C79C(H79C),
 C78C(H78C), C77C(H77C), C76B(H76B), C80B(H80B)
7.b Fitted hexagon refined as free rotating group:
 C47(C46,N10,C50,C49,C48), N15A(C76A,C77A,C78A,C79A,C80A), C75B(N16,C71B,C72B,
 C73B,C74B), C81A(N14A,C85A,C84A,C83A,C82A), C81B(N14B,C85B,C84B,C83B,C82B),
 C60(N12,C56,C57,C58,C59), C79C(C78C,C77C,C76B,N15B,C80B)
7.c Idealised Me refined as rotating group:
 C104(H10A,H10B,H10C), C106(H10D,H10E,H10F), C108(H10G,H10H,H10I)
;
_olex2_submission_special_instructions 'No special instructions were received'

loop_
_space_group_symop_id
_space_group_symop_operation_xyz
1 'x, y, z'
2 '-x, y+1/2, -z+1/2'
3 '-x, -y, -z'
4 'x, -y-1/2, z-1/2'

loop_
_atom_site_label
_atom_site_type_symbol
_atom_site_fract_x
_atom_site_fract_y
_atom_site_fract_z
_atom_site_U_iso_or_equiv
_atom_site_adp_type
_atom_site_occupancy
_atom_site_calc_flag
_atom_site_disorder_assembly
_atom_site_disorder_group
_atom_site_refinement_flags_posn
_atom_site_refinement_flags_adp
Ru2 Ru 0.403540(17) 0.86145(3) 0.258038(14) 0.04606(14) Uani 1 d . . . .
Ru3 Ru 0.951979(17) 0.70452(3) 0.298679(13) 0.04404(13) Uani 1 d . . . .
Ru1 Ru 0.73404(2) 1.35729(4) 0.520608(14) 0.05354(15) Uani 1 d . . . .
N8 N 0.47590(18) 0.9137(3) 0.28683(14) 0.0446(11) Uani 1 d . . . U
N11 N 0.34457(19) 0.9401(3) 0.28819(15) 0.0501(12) Uani 1 d . . . U
N7 N 0.46866(19) 0.8031(3) 0.22629(14) 0.0466(11) Uani 1 d . . . U
N9 N 0.3996(2) 0.7329(3) 0.28894(15) 0.0504(12) Uani 1 d . . . U
C35 C 0.5238(2) 0.8306(4) 0.23695(17) 0.0446(12) Uani 1 d . . . U
C37 C 0.5807(2) 0.9106(4) 0.29045(17) 0.0446(12) Uani 1 d . . . U
H37 H 0.6165 0.8915 0.2797 0.053 Uiso 1 calc . . R .
C36 C 0.5281(2) 0.8874(4) 0.27206(17) 0.0430(12) Uani 1 d . . . U
C39 C 0.5288(2) 0.9898(4) 0.33870(17) 0.0463(12) Uani 1 d . . . U
H39 H 0.5281 1.0259 0.3616 0.056 Uiso 1 calc . . R .
C33 C 0.5634(3) 0.7527(5) 0.1833(2) 0.0613(16) Uani 1 d . . . U
H33 H 0.5958 0.7342 0.1688 0.074 Uiso 1 calc . . R .
C31 C 0.4612(3) 0.7520(4) 0.19369(18) 0.0526(14) Uani 1 d . . . U
H31 H 0.4227 0.7336 0.1857 0.063 Uiso 1 calc . . R .
C34 C 0.5714(3) 0.8060(5) 0.21581(19) 0.0556(15) Uani 1 d . . . U
H34 H 0.6095 0.8261 0.2238 0.067 Uiso 1 calc . . R .
C32 C 0.5064(3) 0.7258(5) 0.1718(2) 0.0612(16) Uani 1 d . . . U
H32 H 0.4994 0.6899 0.1491 0.073 Uiso 1 calc . . R .
C40 C 0.4773(2) 0.9652(4) 0.31940(17) 0.0465(13) Uani 1 d . . . U
H40 H 0.4413 0.9855 0.3295 0.056 Uiso 1 calc . . R .
C38 C 0.5816(2) 0.9607(4) 0.32389(16) 0.0419(11) Uani 1 d . . . U
C55 C 0.3341(3) 1.0332(5) 0.2755(2) 0.0587(15) Uani 1 d . . . U
C41 C 0.4336(3) 0.7106(5) 0.3200(2) 0.0625(17) Uani 1 d . . . U
H41 H 0.4608 0.7575 0.3297 0.075 Uiso 1 calc . . R .
C45 C 0.3616(2) 0.6658(4) 0.27582(19) 0.0531(14) Uani 1 d . . . U
C47 C 0.28430(18) 0.6372(2) 0.22454(13) 0.0652(16) Uani 1 d . . . U
H47 H 0.2774 0.5724 0.2331 0.078 Uiso 1 calc . . R .
C46 C 0.32660(16) 0.6948(3) 0.24278(10) 0.0527(14) Uani 1 d . . G U
N10 N 0.33673(14) 0.7896(2) 0.23030(10) 0.0544(12) Uani 1 d . . G U
C50 C 0.30455(17) 0.8268(2) 0.19957(11) 0.0644(17) Uani 1 d . . G U
H50 H 0.3115 0.8916 0.1910 0.077 Uiso 1 calc . . R .
C49 C 0.26225(17) 0.7692(3) 0.18132(11) 0.0663(17) Uani 1 d . . G U
H49 H 0.2403 0.7947 0.1603 0.080 Uiso 1 calc . . R .
C48 C 0.25212(16) 0.6744(3) 0.19381(12) 0.0685(18) Uani 1 d . . G U
H48 H 0.2232 0.6351 0.1813 0.082 Uiso 1 calc . . R .
C51 C 0.3167(3) 0.9104(5) 0.3189(2) 0.0629(17) Uani 1 d . . . U
H51 H 0.3225 0.8452 0.3276 0.076 Uiso 1 calc . . R .
C44 C 0.3572(3) 0.5734(5) 0.2924(2) 0.0691(17) Uani 1 d . . . U
H44 H 0.3309 0.5259 0.2821 0.083 Uiso 1 calc . . R .
C52 C 0.2800(3) 0.9710(6) 0.3383(2) 0.0736(19) Uani 1 d . . . U
H52 H 0.2604 0.9479 0.3598 0.088 Uiso 1 calc . . R .
C42 C 0.4291(3) 0.6205(5) 0.3376(3) 0.075(2) Uani 1 d . . . U
H42 H 0.4527 0.6066 0.3596 0.090 Uiso 1 calc . . R .
C53 C 0.2723(3) 1.0659(6) 0.3258(3) 0.085(2) Uani 1 d . . . U
H53 H 0.2487 1.1099 0.3394 0.102 Uiso 1 calc . . R .
C43 C 0.3916(3) 0.5525(6) 0.3239(2) 0.0767(19) Uani 1 d . . . U
H43 H 0.3889 0.4905 0.3359 0.092 Uiso 1 calc . . R .
C54 C 0.2983(3) 1.0965(6) 0.2939(3) 0.0769(19) Uani 1 d . . . U
H54 H 0.2917 1.1609 0.2845 0.092 Uiso 1 calc . . R .
N15A N 0.91188(14) 0.5766(2) 0.28276(10) 0.0490(11) Uani 1 d . . . U
C76A C 0.91490(19) 0.4998(3) 0.30849(10) 0.0663(17) Uani 1 d . . G U
H76A H 0.9355 0.5078 0.3320 0.080 Uiso 0.50 calc A 1 R .
C77A C 0.8878(2) 0.4111(3) 0.29978(15) 0.097(3) Uani 1 d C . G U
H77A H 0.8899 0.3586 0.3174 0.116 Uiso 1 calc . . R .
C78A C 0.8578(2) 0.3993(3) 0.26533(18) 0.106(3) Uani 1 d . . G U
H78A H 0.8393 0.3387 0.2594 0.128 Uiso 1 calc C . R .
C79A C 0.85473(18) 0.4762(4) 0.23960(13) 0.084(2) Uani 1 d C . G U
H79A H 0.8342 0.4681 0.2161 0.101 Uiso 1 calc . . R .
C80A C 0.88179(17) 0.5648(3) 0.24832(10) 0.0609(16) Uani 1 d . . G U
H80A H 0.8797 0.6174 0.2307 0.073 Uiso 0.50 calc B 2 R .
N14 N 0.87886(18) 0.7694(3) 0.31871(13) 0.0441(10) Uani 1 d . . . U
N13 N 0.98603(19) 0.8336(4) 0.32037(14) 0.0469(11) Uani 1 d C . . U
C68 C 0.7832(2) 0.8771(4) 0.34238(16) 0.0434(12) Uani 1 d . . . U
C66 C 0.8861(2) 0.8608(4) 0.33440(15) 0.0410(11) Uani 1 d . . . U
C70 C 0.8238(2) 0.7337(4) 0.31600(19) 0.0528(15) Uani 1 d . . . U
H70 H 0.8181 0.6699 0.3058 0.063 Uiso 1 calc C . R .
C67 C 0.8395(2) 0.9135(4) 0.34686(15) 0.0427(12) Uani 1 d . . . U
H67 H 0.8459 0.9753 0.3586 0.051 Uiso 1 calc . . R .
C61 C 1.0430(3) 0.8570(5) 0.3228(2) 0.0581(16) Uani 1 d . . . U
H61 H 1.0704 0.8162 0.3108 0.070 Uiso 1 calc C . R .
C65 C 0.9473(2) 0.8937(4) 0.33705(16) 0.0451(12) Uani 1 d C . . U
C69 C 0.7758(2) 0.7845(4) 0.32714(18) 0.0502(14) Uani 1 d . . . U
H69 H 0.7379 0.7566 0.3245 0.060 Uiso 1 calc . . R .
C64 C 0.9651(3) 0.9766(5) 0.3563(2) 0.0583(16) Uani 1 d . . . U
H64 H 0.9369 1.0179 0.3673 0.070 Uiso 1 calc C . R .
C62 C 1.0629(3) 0.9379(5) 0.3422(2) 0.0626(16) Uani 1 d C . . U
H62 H 1.1036 0.9517 0.3439 0.075 Uiso 1 calc . . R .
C73A C 0.9909(6) 0.5000(10) 0.4060(4) 0.066(3) Uani 0.50 d C 2 . U
H73A H 1.0021 0.4558 0.4257 0.079 Uiso 0.50 calc C 2 R .
C74A C 0.9639(6) 0.4674(9) 0.3728(4) 0.062(3) Uani 0.50 d C 2 . U
H74A H 0.9549 0.3998 0.3698 0.074 Uiso 0.50 calc C 2 R .
C75A C 0.9499(4) 0.5322(8) 0.3442(3) 0.044(2) Uani 0.50 d C 2 . U
C71A C 0.9907(5) 0.6587(9) 0.3795(3) 0.042(2) Uani 0.50 d C 2 . U
H71A H 0.9952 0.7270 0.3838 0.051 Uiso 0.50 calc C 2 R .
C72A C 1.0008(7) 0.5988(16) 0.4094(4) 0.065(4) Uani 0.50 d C 2 . U
H72A H 1.0147 0.6251 0.4329 0.077 Uiso 0.50 calc C 2 R .
C63 C 1.0235(3) 0.9999(5) 0.3595(2) 0.0683(18) Uani 1 d C . . U
H63 H 1.0365 1.0563 0.3730 0.082 Uiso 1 calc . . R .
N2 N 0.7174(2) 1.2671(4) 0.47512(15) 0.0534(12) Uani 1 d . . . U
N1 N 0.8027(2) 1.2600(4) 0.52703(16) 0.0620(14) Uani 1 d . . . U
N3 N 0.6753(3) 1.2744(4) 0.55036(16) 0.0681(15) Uani 1 d . . . U
N5 N 0.7574(2) 1.4507(4) 0.56390(15) 0.0556(12) Uani 1 d . . . U
N6 N 0.7893(2) 1.4493(4) 0.49429(16) 0.0651(14) Uani 1 d . . . U
N4 N 0.6599(2) 1.4437(4) 0.51579(16) 0.0633(14) Uani 1 d . . . U
N19 N 0.74113(18) 1.0059(3) 0.37897(14) 0.0470(11) Uani 1 d . . . U
N17 N 0.64201(18) 1.0521(3) 0.36901(14) 0.0454(11) Uani 1 d . . . U
N18 N 0.68146(18) 0.9186(3) 0.33523(14) 0.0463(11) Uani 1 d . . . U
C16 C 0.6116(3) 1.4092(6) 0.5351(2) 0.0723(18) Uani 1 d . . . U
C15 C 0.6196(3) 1.3121(6) 0.5514(2) 0.0748(18) Uani 1 d . . . U
C11 C 0.6831(4) 1.1847(6) 0.5642(2) 0.083(2) Uani 1 d . . . U
H11 H 0.7207 1.1558 0.5628 0.100 Uiso 1 calc . . R .
C12 C 0.6398(5) 1.1322(8) 0.5804(3) 0.103(3) Uani 1 d . . . U
H12 H 0.6486 1.0688 0.5900 0.124 Uiso 1 calc . . R .
C13 C 0.5859(6) 1.1663(9) 0.5831(3) 0.114(3) Uani 1 d . . . U
H13 H 0.5565 1.1292 0.5949 0.137 Uiso 1 calc . . R .
C14 C 0.5735(4) 1.2619(8) 0.5675(3) 0.103(3) Uani 1 d . . . U
H14 H 0.5355 1.2895 0.5681 0.124 Uiso 1 calc . . R .
C20 C 0.6578(4) 1.5280(6) 0.4989(2) 0.076(2) Uani 1 d . . . U
H20 H 0.6907 1.5497 0.4855 0.092 Uiso 1 calc . . R .
C10 C 0.6716(3) 1.2723(5) 0.45184(18) 0.0538(15) Uani 1 d . . . U
H10 H 0.6439 1.3230 0.4554 0.065 Uiso 1 calc . . R .
C9 C 0.6620(3) 1.2070(4) 0.42232(18) 0.0548(15) Uani 1 d . . . U
H9 H 0.6279 1.2117 0.4064 0.066 Uiso 1 calc . . R .
C1 C 0.8432(3) 1.2578(6) 0.5553(2) 0.076(2) Uani 1 d . . . U
H1 H 0.8409 1.3047 0.5750 0.091 Uiso 1 calc . . R .
C6 C 0.7575(3) 1.1938(5) 0.4703(2) 0.0600(16) Uani 1 d . . . U
C8 C 0.7031(2) 1.1349(4) 0.41647(17) 0.0492(13) Uani 1 d . . . U
C7 C 0.7509(3) 1.1286(5) 0.44097(19) 0.0572(16) Uani 1 d . . . U
H7 H 0.7793 1.0790 0.4376 0.069 Uiso 1 calc . . R .
C4 C 0.8500(3) 1.1229(6) 0.4989(2) 0.078(2) Uani 1 d . . . U
H4 H 0.8521 1.0762 0.4791 0.093 Uiso 1 calc . . R .
C2 C 0.8873(4) 1.1916(6) 0.5569(2) 0.084(2) Uani 1 d . . . U
H2 H 0.9145 1.1918 0.5778 0.100 Uiso 1 calc . . R .
C3 C 0.8927(4) 1.1245(7) 0.5286(3) 0.091(3) Uani 1 d . . . U
H3 H 0.9245 1.0798 0.5289 0.110 Uiso 1 calc . . R .
C5 C 0.8055(3) 1.1901(5) 0.49912(19) 0.0615(16) Uani 1 d . . . U
C22 C 0.7503(3) 1.5174(6) 0.62618(19) 0.0709(18) Uani 1 d . . . U
H22 H 0.7362 1.5115 0.6510 0.085 Uiso 1 calc . . R .
C21 C 0.7398(3) 1.4453(5) 0.59978(19) 0.0640(17) Uani 1 d . . . U
H21 H 0.7191 1.3886 0.6072 0.077 Uiso 1 calc . . R .
C30 C 0.8070(4) 1.4409(7) 0.4587(2) 0.082(2) Uani 1 d . . . U
H30 H 0.7949 1.3846 0.4447 0.098 Uiso 1 calc . . R .
C27 C 0.8445(4) 1.5977(8) 0.4990(3) 0.097(3) Uani 1 d . . . U
H27 H 0.8566 1.6534 0.5134 0.116 Uiso 1 calc . . R .
C26 C 0.8093(3) 1.5269(6) 0.5148(2) 0.0711(18) Uani 1 d . . . U
C29 C 0.8412(4) 1.5079(8) 0.4410(3) 0.103(3) Uani 1 d . . . U
H29 H 0.8506 1.5009 0.4152 0.124 Uiso 1 calc . . R .
C28 C 0.8617(5) 1.5867(9) 0.4625(3) 0.118(4) Uani 1 d . . . U
H28 H 0.8875 1.6328 0.4519 0.142 Uiso 1 calc . . R .
C23 C 0.7816(4) 1.5982(6) 0.6158(2) 0.081(2) Uani 1 d . . . U
H23 H 0.7890 1.6498 0.6334 0.097 Uiso 1 calc . . R .
C24 C 0.8024(4) 1.6039(6) 0.5799(2) 0.082(2) Uani 1 d . . . U
H24 H 0.8248 1.6588 0.5725 0.098 Uiso 1 calc . . R .
C25 C 0.7904(3) 1.5294(5) 0.5545(2) 0.0647(16) Uani 1 d . . . U
C101 C 0.6945(2) 1.0600(4) 0.38642(16) 0.0466(13) Uani 1 d . . . U
C102 C 0.6377(2) 0.9783(4) 0.34413(16) 0.0441(12) Uani 1 d . . . U
C103 C 0.7322(2) 0.9366(4) 0.35319(16) 0.0420(12) Uani 1 d . . . U
C17 C 0.5634(4) 1.4662(8) 0.5374(3) 0.095(2) Uani 1 d . . . U
H17 H 0.5310 1.4438 0.5511 0.114 Uiso 1 calc . . R .
C19 C 0.6061(4) 1.5900(8) 0.5001(3) 0.096(2) Uani 1 d . . . U
H19 H 0.6038 1.6512 0.4874 0.116 Uiso 1 calc . . R .
C18 C 0.5613(4) 1.5547(8) 0.5205(3) 0.101(3) Uani 1 d . . . U
H18 H 0.5273 1.5938 0.5228 0.121 Uiso 1 calc . . R .
N20 N 0.7550(5) 0.5291(7) 0.3383(4) 0.123(3) Uani 1 d . . . U
C105 C 0.7258(6) 0.5313(11) 0.3649(4) 0.128(4) Uani 1 d . . . U
N21 N 0.4112(5) 0.0888(6) 0.3893(3) 0.120(3) Uani 1 d . . . U
C107 C 0.3841(6) 0.1518(10) 0.4059(4) 0.133(4) Uani 1 d . . . U
C104 C 0.6875(6) 0.5322(19) 0.3972(4) 0.237(11) Uani 1 d . . . U
H10A H 0.7113 0.5352 0.4207 0.356 Uiso 1 calc . . GR .
H10B H 0.6637 0.4726 0.3970 0.356 Uiso 1 calc . . GR .
H10C H 0.6618 0.5897 0.3956 0.356 Uiso 1 calc . . GR .
C106 C 0.3573(9) 0.2473(15) 0.4136(6) 0.238(10) Uani 1 d . . . U
H10D H 0.3149 0.2395 0.4150 0.357 Uiso 1 calc . . GR .
H10E H 0.3661 0.2932 0.3933 0.357 Uiso 1 calc . . GR .
H10F H 0.3730 0.2729 0.4378 0.357 Uiso 1 calc . . GR .
C75B C 1.0300(4) 0.5930(8) 0.3382(2) 0.129(6) Uani 0.50 d C 1 D U
N16 N 0.9762(3) 0.6325(4) 0.34705(16) 0.087(2) Uani 1 d C . DG U
C71B C 0.9602(5) 0.6383(11) 0.38452(19) 0.110(6) Uani 0.50 d C 1 G U
H71B H 0.9234 0.6653 0.3905 0.133 Uiso 0.50 calc C 1 R .
C72B C 0.9979(6) 0.6044(15) 0.41317(15) 0.099(6) Uani 0.50 d C 1 G U
H72B H 0.9870 0.6084 0.4388 0.119 Uiso 0.50 calc C 1 R .
C73B C 1.0518(5) 0.5649(13) 0.4043(3) 0.126(6) Uani 0.50 d C 1 G U
H73B H 1.0776 0.5418 0.4239 0.151 Uiso 0.50 calc C 1 R .
C74B C 1.0678(4) 0.5592(11) 0.3669(3) 0.129(6) Uani 0.50 d C 1 DG U
H74B H 1.1046 0.5321 0.3608 0.154 Uiso 0.50 calc C 1 R .
B1 B 0.2009(4) 0.7396(8) 0.3406(2) 0.082(3) Uani 1 d . . D U
F2 F 0.1599(2) 0.6824(4) 0.35597(13) 0.0911(14) Uani 1 d H . . U
F1 F 0.1780(2) 0.8092(4) 0.31868(17) 0.1093(18) Uani 1 d H . . U
F3 F 0.2358(3) 0.6802(7) 0.3175(3) 0.171(3) Uani 1 d H . . U
F23 F 0.70288(17) 0.6361(4) 0.75058(13) 0.0906(14) Uani 1 d . . D U
F5 F 0.5823(2) 0.3640(4) 0.37793(13) 0.0980(15) Uani 1 d D . D U
F6A F 0.5015(5) 0.4504(14) 0.3827(4) 0.125(9) Uani 0.50 d D 1 D U
F8B F 0.5633(8) 0.4576(16) 0.4254(7) 0.268(16) Uani 0.50 d D 2 D U
F7B F 0.5238(8) 0.3041(12) 0.4194(6) 0.195(11) Uani 0.50 d D 2 D U
B6 B 0.7411(3) 0.6467(5) 0.7230(2) 0.0661(19) Uani 1 d . . . U
F24 F 0.7064(2) 0.6628(4) 0.68985(14) 0.0996(14) Uani 1 d . . D U
B2 B 0.5391(3) 0.3887(5) 0.40151(17) 0.076(2) Uani 1 d . . D U
F11A F 0.8424(8) 0.3084(12) 0.3801(5) 0.152(8) Uani 0.50 d E 1 D U
B3 B 0.8787(5) 0.2205(8) 0.3872(3) 0.111(4) Uani 1 d . . D U
F17 F 0.4577(3) 0.2245(5) 0.62100(19) 0.132(2) Uani 1 d F . D U
B5 B 0.4191(4) 0.2056(8) 0.5920(3) 0.118(4) Uani 1 d . . D U
F13 F 0.1183(6) 0.0585(10) 0.5658(3) 0.256(6) Uani 1 d G . D U
B4 B 0.0826(5) 0.1242(10) 0.5479(4) 0.225(17) Uani 1 d . . D U
F12A F 0.8767(6) 0.2175(14) 0.4260(2) 0.148(6) Uani 0.50 d E 1 D U
F10B F 0.8605(8) 0.1817(12) 0.3525(3) 0.162(9) Uani 0.50 d E 2 D U
F19A F 0.4392(7) 0.2254(17) 0.5570(3) 0.164(8) Uani 0.50 d F 1 D U
F18A F 0.4016(15) 0.1086(12) 0.5927(8) 0.37(2) Uani 0.50 d F 1 D U
F20B F 0.3624(6) 0.205(2) 0.6027(7) 0.305(19) Uani 0.50 d F 2 D U
F22 F 0.77623(19) 0.7258(3) 0.73119(18) 0.1116(19) Uani 1 d . . D U
F15B F 0.0427(10) 0.1735(18) 0.5676(7) 0.254(14) Uani 0.50 d G 1 D U
F9 F 0.9339(4) 0.2380(7) 0.3808(3) 0.213(4) Uani 1 d E . D U
F16A F 0.0263(6) 0.1146(17) 0.5590(5) 0.179(9) Uani 0.50 d G 2 D U
F21 F 0.7723(2) 0.5646(4) 0.71739(19) 0.121(2) Uani 1 d . . D U
F12B F 0.8779(7) 0.1366(11) 0.4107(4) 0.162(6) Uani 0.50 d E 2 D U
F10A F 0.8541(7) 0.1475(9) 0.3674(4) 0.118(5) Uani 0.50 d E 1 D U
F19B F 0.4276(8) 0.2729(16) 0.5642(6) 0.290(19) Uani 0.50 d F 2 D U
F18B F 0.4328(12) 0.1130(10) 0.5793(5) 0.278(17) Uani 0.50 d F 2 D U
F20A F 0.3689(6) 0.2600(19) 0.5979(5) 0.241(14) Uani 0.50 d F 1 D U
F16B F 0.0469(8) 0.0538(12) 0.5285(6) 0.221(10) Uani 0.50 d G 1 D U
F11B F 0.8432(9) 0.2882(12) 0.3964(6) 0.189(11) Uani 0.50 d E 2 D U
F4A F 0.2259(10) 0.7868(18) 0.3710(5) 0.140(9) Uani 0.47(2) d H . D U
F15A F 0.1054(6) 0.1872(9) 0.5773(3) 0.125(4) Uani 0.50 d G 2 D U
F4B F 0.2468(7) 0.7595(10) 0.3643(5) 0.109(8) Uani 0.50 d H 2 D U
F14B F 0.1042(9) 0.1766(13) 0.5208(4) 0.418(15) Uani 1 d G . D U
F6B F 0.4923(6) 0.4348(14) 0.3843(4) 0.128(8) Uani 0.50 d D 2 D U
F7A F 0.5086(7) 0.3069(7) 0.4118(3) 0.113(6) Uani 0.50 d D 1 D U
F8A F 0.5608(4) 0.4308(8) 0.4338(3) 0.076(3) Uani 0.50 d D 1 D U
C109 C 0.2657(14) 0.216(2) 0.5287(9) 0.337(16) Uani 1 d . . D U
N22 N 0.2524(14) 0.159(2) 0.5543(8) 0.412(17) Uani 1 d . . D U
C108 C 0.2746(9) 0.2600(17) 0.4975(6) 0.231(9) Uani 1 d . . D U
H10G H 0.3123 0.2942 0.4992 0.347 Uiso 1 calc . . GR .
H10H H 0.2433 0.3076 0.4924 0.347 Uiso 1 calc . . GR .
H10I H 0.2751 0.2120 0.4770 0.347 Uiso 1 calc . . GR .
C81A C 0.8976(6) 0.6592(7) 0.2256(3) 0.088(4) Uani 0.50 d C 1 . U
N14A N 0.9246(5) 0.7364(9) 0.2449(2) 0.070(4) Uani 0.50 d C 1 G U
C85A C 0.9373(6) 0.8225(8) 0.2258(4) 0.108(6) Uani 0.50 d C 1 G U
H85A H 0.9557 0.8752 0.2390 0.130 Uiso 0.50 calc C 1 R .
C84A C 0.9230(7) 0.8313(9) 0.1875(4) 0.109(6) Uani 0.50 d C 1 G U
H84A H 0.9316 0.8902 0.1745 0.131 Uiso 0.50 calc C 1 R .
C83A C 0.8960(7) 0.7541(10) 0.1682(3) 0.111(5) Uani 0.50 d C 1 G U
H83A H 0.8862 0.7602 0.1420 0.134 Uiso 0.50 calc C 1 R .
C82A C 0.8833(6) 0.6680(8) 0.1872(3) 0.109(5) Uani 0.50 d C 1 G U
H82A H 0.8649 0.6153 0.1741 0.131 Uiso 0.50 calc C 1 R .
C81B C 0.9888(3) 0.7294(5) 0.2208(2) 0.046(2) Uani 0.50 d C 2 . U
N14B N 0.9469(3) 0.7651(6) 0.24481(15) 0.036(2) Uani 0.50 d C 2 G U
C85B C 0.9007(3) 0.8213(6) 0.2303(2) 0.048(3) Uani 0.50 d C 2 G U
H85B H 0.8721 0.8457 0.2467 0.058 Uiso 0.50 calc C 2 R .
C84B C 0.8965(3) 0.8417(7) 0.1918(2) 0.066(3) Uani 0.50 d C 2 G U
H84B H 0.8650 0.8801 0.1819 0.080 Uiso 0.50 calc C 2 R .
C83B C 0.9384(4) 0.8060(7) 0.16789(16) 0.072(3) Uani 0.50 d C 2 G U
H83B H 0.9356 0.8200 0.1416 0.087 Uiso 0.50 calc C 2 R .
C82B C 0.9846(4) 0.7498(6) 0.18238(19) 0.069(3) Uani 0.50 d C 2 G U
H82B H 1.0133 0.7254 0.1660 0.083 Uiso 0.50 calc C 2 R .
C60 C 0.42637(15) 1.0048(2) 0.19321(11) 0.0581(16) Uani 1 d . . . U
H60 H 0.4508 0.9557 0.1832 0.070 Uiso 1 calc . . R .
N12 N 0.39847(15) 0.9883(2) 0.22692(10) 0.0522(12) Uani 1 d . . G U
C56 C 0.36271(16) 1.0602(3) 0.24162(10) 0.0567(14) Uani 1 d . . G U
C57 C 0.35487(17) 1.1486(2) 0.22262(13) 0.0665(17) Uani 1 d . . G U
H57 H 0.3304 1.1977 0.2327 0.080 Uiso 1 calc . . R .
C58 C 0.38277(19) 1.1650(2) 0.18891(13) 0.0680(17) Uani 1 d . . G U
H58 H 0.3774 1.2254 0.1759 0.082 Uiso 1 calc . . R .
C59 C 0.41852(18) 1.0931(3) 0.17420(10) 0.0657(17) Uani 1 d . . G U
H59 H 0.4376 1.1044 0.1512 0.079 Uiso 1 calc . . R .
C77B C 1.1181(7) 0.5711(19) 0.2878(6) 0.112(6) Uani 0.50 d C 1 D U
H77B H 1.1465 0.5419 0.3045 0.135 Uiso 0.50 calc C 1 R .
C78B C 1.1278(8) 0.581(2) 0.2490(6) 0.122(6) Uani 0.50 d C 1 D U
H78B H 1.1631 0.5560 0.2394 0.146 Uiso 0.50 calc C 1 R .
C79B C 1.0879(8) 0.6259(17) 0.2243(5) 0.109(6) Uani 0.50 d C 1 D U
H79B H 1.0948 0.6293 0.1980 0.131 Uiso 0.50 calc C 1 R .
C79C C 1.0881(4) 0.6298(12) 0.22371(17) 0.106(6) Uani 0.50 d C 2 D U
H79C H 1.0948 0.6386 0.1976 0.128 Uiso 0.50 calc C 2 R .
C78C C 1.1291(5) 0.5807(15) 0.2465(3) 0.117(6) Uani 0.50 d C 2 DG U
H78C H 1.1638 0.5560 0.2360 0.140 Uiso 0.50 calc C 2 R .
C77C C 1.1193(4) 0.5678(11) 0.2848(2) 0.100(6) Uani 0.50 d C 2 DG U
H77C H 1.1473 0.5342 0.3004 0.120 Uiso 0.50 calc C 2 R .
C76B C 1.0685(2) 0.6039(4) 0.30016(13) 0.0740(18) Uani 1 d . . DG U
H76B H 1.0618 0.5950 0.3263 0.089 Uiso 0.50 calc C 2 R .
N15B N 1.02753(15) 0.6530(3) 0.27733(11) 0.0532(12) Uani 1 d C . DG U
C80B C 1.0373(2) 0.6659(5) 0.23911(12) 0.0740(17) Uani 1 d . . DG U
H80B H 1.0103 0.7012 0.2234 0.089 Uiso 0.50 calc C 1 R .

loop_
_atom_site_aniso_label
_atom_site_aniso_U_11
_atom_site_aniso_U_22
_atom_site_aniso_U_33
_atom_site_aniso_U_23
_atom_site_aniso_U_13
_atom_site_aniso_U_12
Ru2 0.0312(2) 0.0365(2) 0.0696(3) -0.0066(2) -0.01047(19) 0.00016(16)
Ru3 0.0285(2) 0.0518(3) 0.0519(3) -0.0089(2) 0.00241(17) 0.00144(17)
Ru1 0.0520(3) 0.0542(3) 0.0539(3) -0.0139(2) -0.0065(2) 0.0028(2)
N8 0.028(2) 0.039(2) 0.066(3) -0.006(2) -0.008(2) 0.0013(18)
N11 0.034(2) 0.045(3) 0.070(3) -0.007(2) -0.009(2) 0.000(2)
N7 0.039(2) 0.035(2) 0.065(3) -0.006(2) -0.013(2) 0.0019(18)
N9 0.037(2) 0.042(2) 0.072(3) -0.005(2) -0.001(2) 0.001(2)
C35 0.040(3) 0.035(3) 0.058(3) -0.002(2) -0.007(2) 0.003(2)
C37 0.031(2) 0.040(3) 0.063(3) -0.002(2) -0.004(2) 0.002(2)
C36 0.034(3) 0.035(3) 0.059(3) -0.003(2) -0.004(2) 0.003(2)
C39 0.039(3) 0.040(3) 0.060(3) -0.008(2) -0.006(2) 0.002(2)
C33 0.056(3) 0.058(4) 0.070(4) -0.011(3) 0.000(3) 0.007(3)
C31 0.050(3) 0.037(3) 0.070(4) -0.008(3) -0.016(3) 0.002(2)
C34 0.041(3) 0.057(4) 0.067(4) -0.014(3) -0.004(3) -0.001(3)
C32 0.068(4) 0.048(3) 0.068(4) -0.011(3) -0.005(3) 0.003(3)
C40 0.031(2) 0.043(3) 0.066(4) -0.009(3) -0.001(2) 0.007(2)
C38 0.036(2) 0.032(2) 0.058(3) -0.003(2) -0.004(2) 0.001(2)
C55 0.041(3) 0.048(3) 0.086(4) -0.011(3) -0.014(3) 0.007(3)
C41 0.051(3) 0.053(3) 0.083(5) 0.008(3) -0.011(3) 0.002(3)
C45 0.040(3) 0.045(3) 0.075(4) -0.007(3) 0.008(3) -0.002(2)
C47 0.056(4) 0.061(4) 0.079(4) -0.017(3) 0.007(3) -0.018(3)
C46 0.042(3) 0.046(3) 0.071(4) -0.015(3) 0.011(3) -0.005(2)
N10 0.040(2) 0.051(3) 0.072(3) -0.011(2) -0.011(2) -0.002(2)
C50 0.049(3) 0.065(4) 0.078(5) -0.011(3) -0.011(3) -0.005(3)
C49 0.047(3) 0.076(4) 0.075(4) -0.021(3) -0.010(3) -0.003(3)
C48 0.043(3) 0.078(4) 0.085(5) -0.029(4) 0.006(3) -0.019(3)
C51 0.040(3) 0.059(4) 0.090(5) -0.008(3) -0.006(3) -0.001(3)
C44 0.063(4) 0.047(3) 0.098(5) -0.003(3) 0.009(3) -0.008(3)
C52 0.054(4) 0.078(4) 0.089(5) -0.013(4) 0.004(3) 0.003(3)
C42 0.059(4) 0.057(4) 0.107(6) 0.014(4) -0.002(4) 0.012(3)
C53 0.064(4) 0.075(4) 0.117(6) -0.024(4) 0.012(4) 0.012(4)
C43 0.079(5) 0.056(4) 0.095(5) 0.013(4) 0.006(4) -0.001(3)
C54 0.066(4) 0.058(4) 0.107(6) -0.015(4) -0.010(4) 0.015(3)
N15A 0.036(2) 0.051(3) 0.061(3) -0.011(2) 0.007(2) 0.007(2)
C76A 0.067(4) 0.058(4) 0.075(4) -0.003(3) 0.018(3) 0.013(3)
C77A 0.124(7) 0.054(4) 0.116(6) -0.016(4) 0.061(5) -0.011(4)
C78A 0.095(6) 0.073(5) 0.155(7) -0.054(5) 0.060(5) -0.036(5)
C79A 0.047(4) 0.095(5) 0.112(6) -0.058(4) 0.015(4) -0.014(4)
C80A 0.042(3) 0.067(4) 0.074(4) -0.028(3) 0.002(3) 0.006(3)
N14 0.033(2) 0.049(3) 0.050(3) -0.011(2) 0.0008(19) -0.0019(19)
N13 0.031(2) 0.054(3) 0.056(3) 0.001(2) 0.000(2) -0.002(2)
C68 0.032(2) 0.047(3) 0.051(3) -0.006(2) -0.002(2) 0.007(2)
C66 0.033(2) 0.045(3) 0.045(3) -0.003(2) -0.005(2) -0.003(2)
C70 0.030(3) 0.052(3) 0.077(4) -0.021(3) 0.003(3) -0.001(2)
C67 0.037(2) 0.043(3) 0.048(3) -0.007(2) -0.004(2) -0.001(2)
C61 0.035(3) 0.058(4) 0.081(4) -0.003(3) 0.000(3) -0.004(3)
C65 0.034(3) 0.050(3) 0.052(3) 0.000(3) -0.002(2) -0.004(2)
C69 0.031(3) 0.052(3) 0.067(4) -0.016(3) 0.001(2) -0.003(2)
C64 0.039(3) 0.052(3) 0.084(5) -0.011(3) -0.002(3) -0.003(2)
C62 0.035(3) 0.066(4) 0.086(5) -0.003(3) -0.007(3) -0.012(3)
C73A 0.067(8) 0.062(6) 0.069(7) 0.025(6) 0.002(6) 0.001(6)
C74A 0.066(8) 0.045(6) 0.075(7) 0.004(5) 0.017(6) -0.003(5)
C75A 0.035(5) 0.046(5) 0.051(5) -0.003(4) 0.020(4) 0.009(4)
C71A 0.047(6) 0.040(5) 0.040(5) -0.005(4) 0.006(5) 0.015(5)
C72A 0.067(9) 0.075(7) 0.051(6) 0.001(6) 0.005(7) 0.001(8)
C63 0.045(3) 0.061(4) 0.098(5) -0.018(4) -0.003(3) -0.012(3)
N2 0.045(3) 0.051(3) 0.063(3) -0.017(2) -0.007(2) 0.006(2)
N1 0.061(3) 0.059(3) 0.065(3) -0.014(3) -0.015(3) 0.004(3)
N3 0.081(4) 0.065(4) 0.058(3) -0.007(3) -0.001(3) 0.006(3)
N5 0.059(3) 0.053(3) 0.055(3) -0.007(2) -0.004(2) 0.002(2)
N6 0.064(3) 0.070(4) 0.061(3) -0.011(3) -0.002(3) 0.002(3)
N4 0.062(3) 0.066(4) 0.061(3) -0.017(3) -0.010(3) 0.010(3)
N19 0.032(2) 0.053(3) 0.056(3) -0.011(2) -0.003(2) 0.006(2)
N17 0.032(2) 0.044(2) 0.060(3) -0.011(2) -0.006(2) 0.0024(18)
N18 0.034(2) 0.044(2) 0.061(3) -0.010(2) -0.002(2) 0.0058(19)
C16 0.058(4) 0.094(5) 0.065(4) -0.022(4) 0.002(3) 0.000(3)
C15 0.069(4) 0.089(5) 0.066(4) -0.017(4) 0.002(3) -0.011(4)
C11 0.113(6) 0.066(5) 0.069(5) 0.002(4) -0.004(4) -0.016(4)
C12 0.115(6) 0.103(7) 0.092(6) 0.009(5) -0.005(6) -0.040(5)
C13 0.122(7) 0.115(7) 0.107(7) -0.007(6) 0.012(6) -0.038(6)
C14 0.086(6) 0.126(7) 0.099(7) -0.014(5) 0.020(5) -0.025(5)
C20 0.088(5) 0.071(5) 0.069(5) -0.007(4) -0.006(4) 0.013(4)
C10 0.045(3) 0.055(3) 0.061(4) -0.013(3) -0.006(3) 0.009(3)
C9 0.044(3) 0.056(3) 0.064(4) -0.011(3) -0.009(3) 0.008(3)
C1 0.070(4) 0.078(5) 0.077(5) -0.018(4) -0.019(4) 0.009(4)
C6 0.047(3) 0.065(4) 0.067(4) -0.016(3) -0.009(3) 0.007(3)
C8 0.039(3) 0.054(3) 0.054(3) -0.014(3) -0.003(2) 0.002(2)
C7 0.042(3) 0.057(4) 0.072(4) -0.021(3) -0.011(3) 0.012(3)
C4 0.064(4) 0.074(5) 0.093(5) -0.025(4) -0.030(4) 0.021(3)
C2 0.072(5) 0.084(5) 0.092(5) -0.016(4) -0.041(4) 0.014(4)
C3 0.073(5) 0.094(6) 0.105(6) -0.023(5) -0.035(4) 0.024(4)
C5 0.053(3) 0.066(4) 0.065(4) -0.011(3) -0.014(3) 0.011(3)
C22 0.086(5) 0.080(5) 0.046(4) -0.011(3) -0.005(3) 0.011(4)
C21 0.071(4) 0.062(4) 0.058(4) 0.003(3) -0.004(3) 0.007(3)
C30 0.077(5) 0.097(6) 0.071(5) -0.010(4) 0.008(4) -0.009(4)
C27 0.103(6) 0.105(6) 0.084(5) -0.013(5) 0.016(5) -0.035(5)
C26 0.059(4) 0.075(5) 0.079(4) -0.013(4) 0.000(3) -0.008(3)
C29 0.110(7) 0.121(7) 0.080(6) -0.020(5) 0.028(5) -0.026(6)
C28 0.112(7) 0.135(8) 0.110(7) -0.024(6) 0.036(6) -0.052(6)
C23 0.095(6) 0.076(5) 0.070(4) -0.026(4) -0.012(4) 0.006(4)
C24 0.088(5) 0.074(5) 0.083(5) -0.019(4) 0.003(4) -0.014(4)
C25 0.062(4) 0.068(4) 0.064(4) -0.013(3) -0.004(3) -0.003(3)
C101 0.038(3) 0.048(3) 0.054(3) -0.008(2) -0.002(2) 0.002(2)
C102 0.038(3) 0.039(3) 0.054(3) -0.004(2) -0.005(2) 0.002(2)
C103 0.032(2) 0.044(3) 0.050(3) -0.009(2) -0.004(2) 0.002(2)
C17 0.068(5) 0.111(6) 0.107(7) -0.021(5) 0.005(4) 0.013(4)
C19 0.095(6) 0.099(6) 0.093(6) -0.010(5) -0.020(5) 0.024(5)
C18 0.080(5) 0.107(6) 0.114(7) -0.026(5) -0.017(5) 0.026(5)
N20 0.113(7) 0.076(5) 0.179(10) -0.010(6) -0.005(7) -0.011(5)
C105 0.096(8) 0.144(11) 0.141(10) 0.047(9) -0.035(6) -0.022(8)
N21 0.156(8) 0.084(5) 0.125(7) -0.004(5) 0.067(6) -0.018(5)
C107 0.126(10) 0.109(8) 0.163(12) -0.026(8) 0.013(9) -0.026(7)
C104 0.121(11) 0.44(3) 0.148(12) 0.134(17) -0.016(8) -0.031(16)
C106 0.23(2) 0.235(18) 0.25(2) -0.120(17) 0.045(17) 0.062(16)
C75B 0.176(14) 0.093(12) 0.121(10) 0.011(11) 0.040(8) 0.038(12)
N16 0.152(6) 0.048(3) 0.062(3) -0.004(3) -0.003(4) 0.033(3)
C71B 0.126(13) 0.124(14) 0.080(8) -0.009(10) -0.010(8) 0.048(12)
C72B 0.102(12) 0.122(14) 0.071(8) -0.001(11) -0.011(9) 0.009(12)
C73B 0.100(11) 0.153(15) 0.125(9) -0.009(13) -0.023(9) 0.016(11)
C74B 0.087(10) 0.153(17) 0.148(10) -0.001(13) 0.033(10) 0.000(11)
B1 0.064(5) 0.111(8) 0.072(6) 0.028(6) -0.008(5) -0.006(5)
F2 0.085(3) 0.110(4) 0.078(3) 0.011(3) 0.002(2) -0.021(3)
F1 0.076(3) 0.112(4) 0.138(4) 0.058(4) -0.019(3) 0.010(3)
F3 0.123(5) 0.180(7) 0.216(8) 0.018(7) 0.075(6) 0.036(5)
F23 0.054(2) 0.124(4) 0.095(3) -0.008(3) 0.010(2) 0.002(2)
F5 0.103(4) 0.110(4) 0.082(3) 0.004(3) 0.004(3) 0.029(3)
F6A 0.081(8) 0.159(15) 0.138(15) 0.081(12) 0.050(9) 0.075(9)
F8B 0.21(2) 0.31(3) 0.29(3) -0.09(3) 0.08(2) -0.06(2)
F7B 0.150(15) 0.19(2) 0.24(2) 0.093(17) -0.031(14) 0.072(14)
B6 0.059(4) 0.053(4) 0.087(5) -0.011(4) 0.009(4) 0.004(3)
F24 0.097(3) 0.106(4) 0.096(3) -0.011(3) -0.005(3) 0.013(3)
B2 0.076(6) 0.084(6) 0.068(6) 0.001(5) -0.007(5) 0.015(5)
F11A 0.206(17) 0.136(13) 0.109(13) -0.015(10) -0.091(12) 0.004(12)
B3 0.068(7) 0.104(9) 0.159(14) 0.028(10) -0.019(7) -0.010(6)
F17 0.134(5) 0.117(5) 0.144(5) -0.017(4) -0.009(4) 0.018(4)
B5 0.124(11) 0.124(12) 0.107(10) 0.027(9) -0.015(9) -0.028(9)
F13 0.272(14) 0.307(16) 0.186(10) -0.050(10) -0.032(9) 0.046(12)
B4 0.121(15) 0.37(4) 0.18(2) 0.18(3) -0.049(14) -0.08(2)
F12A 0.156(12) 0.226(17) 0.058(6) -0.023(9) -0.045(7) 0.051(12)
F10B 0.198(17) 0.23(2) 0.055(7) 0.003(10) -0.003(9) 0.120(16)
F19A 0.115(12) 0.24(2) 0.134(12) 0.075(13) -0.011(9) 0.025(13)
F18A 0.53(5) 0.27(3) 0.29(4) 0.11(3) -0.09(3) -0.21(3)
F20B 0.22(2) 0.47(4) 0.22(2) 0.18(3) 0.034(17) -0.19(3)
F22 0.066(3) 0.063(3) 0.204(6) 0.021(3) -0.019(3) -0.010(2)
F15B 0.20(2) 0.24(3) 0.32(3) -0.12(2) 0.02(2) 0.03(2)
F9 0.171(9) 0.182(8) 0.289(13) 0.005(8) 0.044(8) -0.051(7)
F16A 0.147(14) 0.191(19) 0.192(18) 0.047(16) -0.081(13) -0.051(14)
F21 0.084(3) 0.082(3) 0.196(6) -0.038(4) 0.004(3) 0.032(3)
F12B 0.155(13) 0.191(16) 0.143(13) 0.038(12) 0.037(11) 0.051(12)
F10A 0.159(12) 0.099(9) 0.093(10) -0.016(8) -0.039(10) 0.026(8)
F19B 0.127(14) 0.34(3) 0.41(3) 0.32(3) 0.096(17) 0.093(17)
F18B 0.57(5) 0.118(14) 0.135(15) 0.008(11) -0.14(2) -0.10(2)
F20A 0.079(10) 0.48(4) 0.162(17) -0.06(2) -0.008(10) -0.020(17)
F16B 0.22(2) 0.164(17) 0.27(2) -0.096(17) -0.025(18) 0.016(15)
F11B 0.32(3) 0.104(11) 0.15(2) -0.063(12) -0.015(17) 0.062(14)
F4A 0.151(19) 0.185(19) 0.083(9) 0.011(11) -0.016(10) -0.069(12)
F15A 0.144(11) 0.123(10) 0.109(9) 0.037(8) 0.006(8) 0.026(9)
F4B 0.080(9) 0.085(8) 0.157(16) 0.072(9) -0.076(11) -0.033(7)
F14B 0.62(4) 0.42(2) 0.209(13) 0.087(15) -0.034(18) -0.29(3)
F6B 0.138(14) 0.139(14) 0.104(13) -0.026(11) -0.046(11) 0.049(11)
F7A 0.182(15) 0.086(8) 0.075(7) 0.005(6) 0.047(8) -0.055(9)
F8A 0.059(5) 0.104(7) 0.063(5) -0.037(5) -0.012(4) 0.023(5)
C109 0.33(3) 0.33(3) 0.35(3) 0.22(2) -0.01(3) 0.01(2)
N22 0.44(3) 0.39(3) 0.40(3) 0.27(3) -0.04(3) -0.09(3)
C108 0.206(19) 0.24(2) 0.25(2) 0.082(16) 0.026(17) 0.057(17)
C81A 0.094(11) 0.086(8) 0.083(8) 0.002(7) -0.008(9) 0.025(8)
N14A 0.065(9) 0.076(10) 0.068(8) -0.017(7) -0.010(7) 0.007(8)
C85A 0.133(16) 0.101(12) 0.089(10) 0.003(10) -0.012(12) -0.014(13)
C84A 0.117(14) 0.110(11) 0.098(11) 0.026(10) -0.034(11) -0.011(11)
C83A 0.147(15) 0.102(11) 0.083(9) 0.007(7) -0.024(10) 0.021(10)
C82A 0.154(16) 0.092(9) 0.080(8) -0.007(7) 0.006(11) 0.024(11)
C81B 0.052(5) 0.042(5) 0.046(5) -0.018(4) 0.023(4) -0.027(4)
N14B 0.023(5) 0.043(6) 0.043(5) -0.012(4) 0.002(4) -0.016(4)
C85B 0.043(6) 0.063(7) 0.038(5) 0.005(5) -0.004(5) -0.013(6)
C84B 0.065(8) 0.082(9) 0.052(6) 0.012(6) -0.005(6) -0.025(6)
C83B 0.097(9) 0.083(9) 0.037(6) -0.008(6) 0.011(6) -0.035(7)
C82B 0.096(9) 0.067(8) 0.047(6) -0.015(5) 0.038(6) -0.027(6)
C60 0.049(3) 0.046(3) 0.078(4) -0.002(3) -0.012(3) -0.001(3)
N12 0.034(2) 0.040(2) 0.080(4) -0.009(2) -0.017(2) -0.0002(19)
C56 0.048(3) 0.042(3) 0.078(4) -0.010(3) -0.019(3) 0.001(3)
C57 0.062(4) 0.045(3) 0.092(5) -0.005(3) -0.019(3) 0.009(3)
C58 0.065(4) 0.038(3) 0.099(5) 0.004(3) -0.025(3) 0.000(3)
C59 0.057(4) 0.055(4) 0.085(5) 0.006(3) -0.013(3) -0.004(3)
C77B 0.051(11) 0.086(14) 0.200(12) -0.032(13) -0.002(9) 0.019(11)
C78B 0.055(10) 0.091(13) 0.222(12) -0.059(13) 0.057(9) -0.006(10)
C79B 0.105(12) 0.105(14) 0.122(10) -0.049(12) 0.075(9) -0.046(11)
C79C 0.088(11) 0.095(14) 0.140(11) -0.041(13) 0.069(9) -0.021(10)
C78C 0.060(10) 0.088(13) 0.205(12) -0.054(12) 0.052(9) -0.006(10)
C77C 0.033(9) 0.089(13) 0.177(11) -0.066(11) 0.005(9) 0.013(9)
C76B 0.045(3) 0.060(4) 0.116(5) -0.032(4) -0.011(3) 0.014(3)
N15B 0.038(2) 0.058(3) 0.063(3) -0.016(2) 0.006(2) -0.002(2)
C80B 0.057(3) 0.079(5) 0.088(4) -0.020(4) 0.027(3) -0.025(3)

loop_
_atom_type_symbol
_atom_type_description
_atom_type_scat_dispersion_real
_atom_type_scat_dispersion_imag
_atom_type_scat_source
C C 0.0150 0.0070 'International Tables Vol C Tables 4.2.6.8 and 6.1.1.4'
H H 0.0000 0.0000 'International Tables Vol C Tables 4.2.6.8 and 6.1.1.4'
B B 0.0070 0.0030 'International Tables Vol C Tables 4.2.6.8 and 6.1.1.4'
F F 0.0600 0.0410 'International Tables Vol C Tables 4.2.6.8 and 6.1.1.4'
N N 0.0250 0.0140 'International Tables Vol C Tables 4.2.6.8 and 6.1.1.4'
Ru Ru -0.0760 2.5660 'International Tables Vol C Tables 4.2.6.8 and 6.1.1.4'

loop_
_geom_angle_atom_site_label_1
_geom_angle_atom_site_label_2
_geom_angle_atom_site_label_3
_geom_angle
N8 Ru2 N11 95.39(18)
N8 Ru2 N7 79.51(18)
N8 Ru2 N9 94.64(19)
N8 Ru2 N12 90.20(16)
N11 Ru2 N7 171.17(18)
N11 Ru2 N9 97.4(2)
N11 Ru2 N12 79.10(18)
N7 Ru2 N9 90.27(19)
N10 Ru2 N8 171.64(16)
N10 Ru2 N11 90.38(17)
N10 Ru2 N7 95.49(16)
N10 Ru2 N9 78.58(17)
N10 Ru2 N12 96.85(14)
N12 Ru2 N7 93.62(17)
N12 Ru2 N9 174.28(16)
N15A Ru3 N13 173.01(16)
N15A Ru3 N14B 94.4(2)
N14 Ru3 N15A 95.79(16)
N14 Ru3 N13 78.70(17)
N14 Ru3 N14B 97.1(2)
N13 Ru3 N14B 90.6(2)
N16 Ru3 N15A 85.8(2)
N16 Ru3 N14 97.0(2)
N16 Ru3 N13 90.6(2)
N16 Ru3 N14B 165.8(3)
N14A Ru3 N15A 78.6(4)
N14A Ru3 N14 90.1(4)
N14A Ru3 N13 105.5(4)
N14A Ru3 N16 163.5(4)
N14A Ru3 N14B 18.0(3)
N14A Ru3 N15B 88.0(4)
N15B Ru3 N15A 88.93(16)
N15B Ru3 N14 174.47(19)
N15B Ru3 N13 96.80(18)
N15B Ru3 N16 86.2(2)
N15B Ru3 N14B 79.6(2)
N2 Ru1 N1 79.7(2)
N2 Ru1 N3 87.9(2)
N2 Ru1 N4 98.5(2)
N1 Ru1 N3 95.6(2)
N1 Ru1 N4 174.4(2)
N5 Ru1 N2 175.0(2)
N5 Ru1 N1 98.0(2)
N5 Ru1 N3 96.8(2)
N5 Ru1 N4 84.3(2)
N6 Ru1 N2 96.5(2)
N6 Ru1 N1 88.0(2)
N6 Ru1 N3 174.7(2)
N6 Ru1 N5 78.9(2)
N6 Ru1 N4 97.5(2)
N4 Ru1 N3 79.0(2)
C36 N8 Ru2 114.9(4)
C40 N8 Ru2 127.1(3)
C40 N8 C36 117.9(4)
C55 N11 Ru2 115.3(4)
C51 N11 Ru2 127.0(4)
C51 N11 C55 117.7(5)
C35 N7 Ru2 115.1(4)
C31 N7 Ru2 126.3(4)
C31 N7 C35 118.0(5)
C41 N9 Ru2 125.7(4)
C45 N9 Ru2 115.9(4)
C45 N9 C41 118.4(5)
N7 C35 C36 114.7(5)
N7 C35 C34 121.6(5)
C34 C35 C36 123.7(5)
C36 C37 H37 119.7
C38 C37 H37 119.7
C38 C37 C36 120.6(5)
N8 C36 C35 115.4(5)
N8 C36 C37 121.1(5)
C37 C36 C35 123.5(5)
C40 C39 H39 120.6
C40 C39 C38 118.8(5)
C38 C39 H39 120.6
C34 C33 H33 120.7
C34 C33 C32 118.7(6)
C32 C33 H33 120.7
N7 C31 H31 118.6
N7 C31 C32 122.9(6)
C32 C31 H31 118.6
C35 C34 H34 120.1
C33 C34 C35 119.8(6)
C33 C34 H34 120.1
C33 C32 H32 120.5
C31 C32 C33 119.0(6)
C31 C32 H32 120.5
N8 C40 C39 122.9(5)
N8 C40 H40 118.5
C39 C40 H40 118.5
C37 C38 C39 118.7(5)
C37 C38 C102 119.5(5)
C39 C38 C102 121.7(5)
N11 C55 C54 122.2(7)
N11 C55 C56 115.7(5)
C54 C55 C56 122.1(6)
N9 C41 H41 119.5
N9 C41 C42 121.0(6)
C42 C41 H41 119.5
N9 C45 C46 115.5(5)
N9 C45 C44 121.8(6)
C44 C45 C46 122.7(6)
C46 C47 H47 120.0
C46 C47 C48 120.0
C48 C47 H47 120.0
C47 C46 C45 125.4(3)
N10 C46 C45 114.6(3)
N10 C46 C47 120.0
C46 N10 Ru2 115.15(19)
C46 N10 C50 120.0
C50 N10 Ru2 124.74(19)
N10 C50 H50 120.0
N10 C50 C49 120.0
C49 C50 H50 120.0
C50 C49 H49 120.0
C48 C49 C50 120.0
C48 C49 H49 120.0
C47 C48 H48 120.0
C49 C48 C47 120.0
C49 C48 H48 120.0
N11 C51 H51 118.8
N11 C51 C52 122.4(7)
C52 C51 H51 118.8
C45 C44 H44 120.6
C43 C44 C45 118.8(7)
C43 C44 H44 120.6
C51 C52 H52 120.8
C53 C52 C51 118.5(8)
C53 C52 H52 120.8
C41 C42 H42 119.8
C43 C42 C41 120.4(8)
C43 C42 H42 119.8
C52 C53 H53 120.0
C54 C53 C52 120.1(7)
C54 C53 H53 120.0
C44 C43 H43 120.3
C42 C43 C44 119.4(7)
C42 C43 H43 120.3
C55 C54 H54 120.5
C53 C54 C55 119.0(8)
C53 C54 H54 120.5
C76A N15A Ru3 116.9(2)
C76A N15A C80A 120.0
C80A N15A Ru3 123.1(2)
N15A C76A H76A 120.0
N15A C76A C77A 120.0
N15A C76A C75A 109.5(5)
C77A C76A H76A 120.0
C77A C76A C75A 130.5(5)
C75A C76A H76A 10.5
C76A C77A H77A 120.0
C78A C77A C76A 120.0
C78A C77A H77A 120.0
C77A C78A H78A 120.0
C77A C78A C79A 120.0
C79A C78A H78A 120.0
C78A C79A H79A 120.0
C80A C79A C78A 120.0
C80A C79A H79A 120.0
N15A C80A H80A 120.0
N15A C80A C81A 103.8(5)
C79A C80A N15A 120.0
C79A C80A H80A 120.0
C79A C80A C81A 135.3(5)
C81A C80A H80A 18.3
C66 N14 Ru3 116.4(3)
C70 N14 Ru3 126.3(4)
C70 N14 C66 117.2(4)
C61 N13 Ru3 125.5(4)
C61 N13 C65 118.3(5)
C65 N13 Ru3 115.7(3)
C67 C68 C103 120.8(5)
C69 C68 C67 118.3(5)
C69 C68 C103 120.9(5)
N14 C66 C65 113.9(5)
C67 C66 N14 121.5(5)
C67 C66 C65 124.6(5)
N14 C70 H70 118.3
N14 C70 C69 123.4(5)
C69 C70 H70 118.3
C68 C67 H67 119.8
C66 C67 C68 120.4(5)
C66 C67 H67 119.8
N13 C61 H61 119.0
N13 C61 C62 122.0(6)
C62 C61 H61 119.0
N13 C65 C66 114.9(5)
N13 C65 C64 121.7(5)
C64 C65 C66 123.3(5)
C68 C69 H69 120.4
C70 C69 C68 119.2(5)
C70 C69 H69 120.4
C65 C64 H64 119.9
C65 C64 C63 120.2(6)
C63 C64 H64 119.9
C61 C62 H62 120.0
C61 C62 C63 120.0(6)
C63 C62 H62 120.0
C74A C73A H73A 121.3
C72A C73A H73A 121.3
C72A C73A C74A 117.4(13)
C73A C74A H74A 119.8
C75A C74A C73A 120.4(12)
C75A C74A H74A 119.8
C74A C75A C76A 121.5(10)
C74A C75A N16 117.1(10)
N16 C75A C76A 121.0(8)
C72A C71A H71A 117.0
N16 C71A H71A 117.0
N16 C71A C72A 125.9(13)
C73A C72A H72A 119.9
C71A C72A C73A 120.1(16)
C71A C72A H72A 119.9
C64 C63 C62 117.7(6)
C64 C63 H63 121.1
C62 C63 H63 121.1
C10 N2 Ru1 125.7(4)
C10 N2 C6 119.0(5)
C6 N2 Ru1 115.3(4)
C1 N1 Ru1 126.9(5)
C1 N1 C5 118.2(6)
C5 N1 Ru1 114.8(4)
C15 N3 Ru1 115.2(5)
C11 N3 Ru1 127.5(6)
C11 N3 C15 116.7(7)
C21 N5 Ru1 126.3(5)
C21 N5 C25 117.2(6)
C25 N5 Ru1 116.2(4)
C30 N6 Ru1 126.1(5)
C30 N6 C26 117.7(7)
C26 N6 Ru1 116.3(5)
C16 N4 Ru1 115.2(5)
C20 N4 Ru1 124.2(6)
C20 N4 C16 120.3(7)
C103 N19 C101 115.2(4)
C101 N17 C102 114.2(4)
C103 N18 C102 115.1(5)
N4 C16 C15 114.2(6)
C17 C16 N4 119.6(8)
C17 C16 C15 126.2(8)
N3 C15 C16 115.8(7)
N3 C15 C14 122.7(9)
C14 C15 C16 121.5(8)
N3 C11 H11 118.4
N3 C11 C12 123.3(10)
C12 C11 H11 118.4
C11 C12 H12 118.8
C13 C12 C11 122.4(11)
C13 C12 H12 118.8
C12 C13 H13 121.2
C12 C13 C14 117.5(10)
C14 C13 H13 121.2
C15 C14 C13 117.3(10)
C15 C14 H14 121.3
C13 C14 H14 121.3
N4 C20 H20 119.3
N4 C20 C19 121.4(9)
C19 C20 H20 119.3
N2 C10 H10 118.6
N2 C10 C9 122.8(5)
C9 C10 H10 118.6
C10 C9 H9 120.7
C8 C9 C10 118.7(5)
C8 C9 H9 120.7
N1 C1 H1 118.6
N1 C1 C2 122.7(7)
C2 C1 H1 118.6
N2 C6 C7 120.6(6)
N2 C6 C5 115.2(5)
C7 C6 C5 124.2(6)
C9 C8 C101 121.6(5)
C7 C8 C9 118.8(5)
C7 C8 C101 119.5(5)
C6 C7 C8 120.1(5)
C6 C7 H7 119.9
C8 C7 H7 119.9
C3 C4 H4 120.6
C5 C4 H4 120.6
C5 C4 C3 118.8(7)
C1 C2 H2 119.9
C1 C2 C3 120.2(7)
C3 C2 H2 119.9
C4 C3 H3 120.7
C2 C3 C4 118.6(7)
C2 C3 H3 120.7
N1 C5 C6 114.9(5)
C4 C5 N1 121.4(6)
C4 C5 C6 123.8(6)
C21 C22 H22 120.8
C23 C22 H22 120.8
C23 C22 C21 118.4(7)
N5 C21 C22 123.5(7)
N5 C21 H21 118.2
C22 C21 H21 118.2
N6 C30 H30 117.8
N6 C30 C29 124.4(8)
C29 C30 H30 117.8
C26 C27 H27 120.3
C28 C27 H27 120.3
C28 C27 C26 119.4(9)
N6 C26 C27 121.3(7)
N6 C26 C25 115.0(6)
C27 C26 C25 123.7(7)
C30 C29 H29 121.4
C30 C29 C28 117.2(8)
C28 C29 H29 121.4
C27 C28 C29 119.9(9)
C27 C28 H28 120.1
C29 C28 H28 120.1
C22 C23 H23 120.3
C22 C23 C24 119.4(7)
C24 C23 H23 120.3
C23 C24 H24 120.2
C23 C24 C25 119.6(8)
C25 C24 H24 120.2
N5 C25 C26 113.1(6)
N5 C25 C24 121.6(7)
C24 C25 C26 125.2(7)
N19 C101 N17 125.3(5)
N19 C101 C8 115.8(5)
N17 C101 C8 118.8(5)
N17 C102 C38 119.2(5)
N18 C102 C38 115.8(5)
N18 C102 N17 125.1(5)
N19 C103 C68 117.6(4)
N19 C103 N18 125.0(5)
N18 C103 C68 117.3(5)
C16 C17 H17 119.9
C18 C17 C16 120.3(10)
C18 C17 H17 119.9
C20 C19 H19 122.1
C18 C19 C20 115.9(9)
C18 C19 H19 122.1
C17 C18 C19 122.4(9)
C17 C18 H18 118.8
C19 C18 H18 118.8
N20 C105 C104 177.8(15)
N21 C107 C106 159.2(16)
C105 C104 H10A 109.5
C105 C104 H10B 109.5
C105 C104 H10C 109.5
H10A C104 H10B 109.5
H10A C104 H10C 109.5
H10B C104 H10C 109.5
C107 C106 H10D 109.5
C107 C106 H10E 109.5
C107 C106 H10F 109.5
H10D C106 H10E 109.5
H10D C106 H10F 109.5
H10E C106 H10F 109.5
N16 C75B C74B 120.0
N16 C75B C76B 130.8(6)
C74B C75B C76B 107.0(6)
C75A N16 Ru3 106.7(6)
C71A N16 Ru3 134.3(7)
C71A N16 C75A 114.9(8)
C71A N16 C75B 96.2(6)
C71A N16 C71B 33.8(7)
C75B N16 Ru3 102.6(4)
C75B N16 C75A 89.3(6)
C75B N16 C71B 120.0
C71B N16 Ru3 134.6(5)
C71B N16 C75A 89.8(8)
N16 C71B H71B 120.0
C72B C71B N16 120.0
C72B C71B H71B 120.0
C71B C72B H72B 120.0
C71B C72B C73B 120.0
C73B C72B H72B 120.0
C72B C73B H73B 120.0
C74B C73B C72B 120.0
C74B C73B H73B 120.0
C75B C74B H74B 120.0
C73B C74B C75B 120.0
C73B C74B H74B 120.0
F2 B1 F3 108.4(8)
F2 B1 F4A 103.6(13)
F2 B1 F4B 113.8(11)
F1 B1 F2 112.6(7)
F1 B1 F3 107.1(8)
F1 B1 F4A 105.7(14)
F1 B1 F4B 120.3(10)
F4A B1 F3 119.6(14)
F4B B1 F3 91.8(11)
F4B B1 F4A 27.9(15)
F23 B6 F24 105.0(6)
F23 B6 F22 108.9(6)
F23 B6 F21 112.3(6)
F22 B6 F24 111.3(6)
F21 B6 F24 107.0(6)
F21 B6 F22 112.2(6)
F5 B2 F6A 108.3(8)
F5 B2 F8B 105.2(10)
F5 B2 F7B 106.1(10)
F5 B2 F6B 114.7(8)
F5 B2 F7A 110.4(8)
F5 B2 F8A 111.7(6)
F6A B2 F8B 96.4(16)
F6A B2 F7B 125.5(13)
F6A B2 F6B 12.9(14)
F6A B2 F7A 108.3(10)
F8B B2 F7A 126.5(14)
F7B B2 F8B 113.5(13)
F7B B2 F6B 112.6(10)
F7B B2 F7A 18.3(13)
F6B B2 F8B 104.6(11)
F6B B2 F7A 95.4(13)
F8A B2 F6A 110.9(10)
F8A B2 F8B 20.1(15)
F8A B2 F7B 93.5(13)
F8A B2 F6B 116.0(10)
F8A B2 F7A 107.3(8)
F12A B3 F11A 99.1(10)
F12A B3 F10B 148.5(12)
F12A B3 F12B 52.3(9)
F10B B3 F11A 90.5(11)
F10B B3 F12B 101.6(10)
F9 B3 F11A 111.2(11)
F9 B3 F12A 103.9(9)
F9 B3 F10B 100.4(11)
F9 B3 F12B 106.2(11)
F9 B3 F10A 116.1(12)
F12B B3 F11A 137.6(13)
F10A B3 F11A 107.0(10)
F10A B3 F12A 118.3(11)
F10A B3 F10B 30.8(9)
F10A B3 F12B 71.9(10)
F11B B3 F11A 25.6(12)
F11B B3 F12A 74.0(12)
F11B B3 F10B 109.1(12)
F11B B3 F9 122.3(12)
F11B B3 F12B 114.4(13)
F11B B3 F10A 114.4(15)
F17 B5 F19A 114.8(10)
F17 B5 F18A 110.5(13)
F17 B5 F20B 112.9(12)
F17 B5 F19B 108.2(12)
F17 B5 F18B 105.7(10)
F17 B5 F20A 107.8(10)
F19A B5 F18A 108.3(13)
F19A B5 F20B 127.4(13)
F19A B5 F19B 31.9(14)
F19A B5 F18B 78.5(14)
F19A B5 F20A 109.7(11)
F18A B5 F20A 105.5(13)
F20B B5 F18A 73.5(18)
F20B B5 F18B 108.5(13)
F20B B5 F20A 32.9(15)
F19B B5 F18A 134.9(18)
F19B B5 F20B 111.2(11)
F19B B5 F18B 110.2(13)
F19B B5 F20A 83.5(13)
F18B B5 F18A 36.7(19)
F18B B5 F20A 137.4(16)
F13 B4 F16A 111.2(14)
F13 B4 F16B 96.1(11)
F13 B4 F15A 81.8(9)
F15B B4 F13 119.8(14)
F15B B4 F16A 40.3(11)
F15B B4 F16B 101.4(12)
F15B B4 F15A 64.0(12)
F16A B4 F16B 62.7(11)
F16A B4 F15A 99.9(10)
F16B B4 F15A 160.6(13)
F14B B4 F13 118.0(13)
F14B B4 F15B 112.6(14)
F14B B4 F16A 130.3(15)
F14B B4 F16B 104.0(12)
F14B B4 F15A 93.8(11)
F4B F4A B1 74.9(14)
F4A F4B B1 77.2(14)
N22 C109 C108 167(4)
C109 C108 H10G 109.5
C109 C108 H10H 109.5
C109 C108 H10I 109.5
H10G C108 H10H 109.5
H10G C108 H10I 109.5
H10H C108 H10I 109.5
N14A C81A C80A 118.5(8)
N14A C81A C82A 120.0
C82A C81A C80A 121.4(8)
C81A N14A Ru3 114.6(7)
C81A N14A C85A 120.0
C85A N14A Ru3 124.9(7)
N14A C85A H85A 120.0
N14A C85A C84A 120.0
C84A C85A H85A 120.0
C85A C84A H84A 120.0
C83A C84A C85A 120.0
C83A C84A H84A 120.0
C84A C83A H83A 120.0
C84A C83A C82A 120.0
C82A C83A H83A 120.0
C81A C82A H82A 120.0
C83A C82A C81A 120.0
C83A C82A H82A 120.0
N14B C81B C82B 120.0
N14B C81B C80B 116.5(5)
C82B C81B C80B 123.5(5)
C81B N14B Ru3 113.6(4)
C85B N14B Ru3 125.3(4)
C85B N14B C81B 120.0
N14B C85B H85B 120.0
N14B C85B C84B 120.0
C84B C85B H85B 120.0
C85B C84B H84B 120.0
C83B C84B C85B 120.0
C83B C84B H84B 120.0
C84B C83B H83B 120.0
C84B C83B C82B 120.0
C82B C83B H83B 120.0
C81B C82B H82B 120.0
C83B C82B C81B 120.0
C83B C82B H82B 120.0
N12 C60 H60 120.0
N12 C60 C59 120.0
C59 C60 H60 120.0
C60 N12 Ru2 125.2(2)
C60 N12 C56 120.0
C56 N12 Ru2 114.7(2)
N12 C56 C55 115.0(3)
C57 C56 C55 125.0(3)
C57 C56 N12 120.0
C56 C57 H57 120.0
C56 C57 C58 120.0
C58 C57 H57 120.0
C57 C58 H58 120.0
C59 C58 C57 120.0
C59 C58 H58 120.0
C60 C59 H59 120.0
C58 C59 C60 120.0
C58 C59 H59 120.0
C78B C77B H77B 121.3
C76B C77B H77B 121.3
C76B C77B C78B 117.4(14)
C77B C78B H78B 118.8
C79B C78B C77B 122.5(13)
C79B C78B H78B 118.8
C78B C79B H79B 120.9
C78B C79B C80B 118.2(13)
C80B C79B H79B 120.9
C78C C79C H79C 120.0
C78C C79C C80B 120.0
C80B C79C H79C 120.0
C79C C78C H78C 120.0
C77C C78C C79C 120.0
C77C C78C H78C 120.0
C78C C77C H77C 120.0
C78C C77C C76B 120.0
C76B C77C H77C 120.0
C75B C76B H76B 23.2
C77B C76B C75B 137.5(10)
C77B C76B C77C 3.9(13)
C77B C76B H76B 116.8
C77B C76B N15B 123.2(10)
C77C C76B C75B 140.2(4)
C77C C76B H76B 120.0
C77C C76B N15B 120.0
N15B C76B C75B 98.7(4)
N15B C76B H76B 120.0
C76B N15B Ru3 121.1(2)
C76B N15B C80B 120.0
C80B N15B Ru3 118.9(2)
C81B C80B H80B 10.9
C79B C80B C81B 131.3(9)
C79B C80B H80B 120.7
C79C C80B C81B 129.6(4)
C79C C80B C79B 2.3(14)
C79C C80B H80B 119.2
N15B C80B C81B 110.1(4)
N15B C80B C79B 118.5(9)
N15B C80B C79C 120.0
N15B C80B H80B 120.7

loop_
_geom_bond_atom_site_label_1
_geom_bond_atom_site_label_2
_geom_bond_distance
Ru2 N8 2.045(4)
Ru2 N11 2.051(5)
Ru2 N7 2.057(5)
Ru2 N9 2.072(5)
Ru2 N10 2.042(2)
Ru2 N12 2.055(3)
Ru3 N15A 2.044(3)
Ru3 N14 2.042(4)
Ru3 N13 2.065(5)
Ru3 N16 2.036(5)
Ru3 N14A 2.033(9)
Ru3 N14B 2.079(6)
Ru3 N15B 2.035(3)
Ru1 N2 2.053(5)
Ru1 N1 2.066(5)
Ru1 N3 2.072(6)
Ru1 N5 2.051(5)
Ru1 N6 2.032(6)
Ru1 N4 2.069(5)
N8 C36 1.367(7)
N8 C40 1.350(7)
N11 C55 1.367(8)
N11 C51 1.341(9)
N7 C35 1.358(7)
N7 C31 1.355(7)
N9 C41 1.360(8)
N9 C45 1.336(7)
C35 C36 1.466(8)
C35 C34 1.383(8)
C37 H37 0.9500
C37 C36 1.388(7)
C37 C38 1.367(8)
C39 H39 0.9500
C39 C40 1.384(7)
C39 C38 1.392(8)
C33 H33 0.9500
C33 C34 1.370(9)
C33 C32 1.402(9)
C31 H31 0.9500
C31 C32 1.360(9)
C34 H34 0.9500
C32 H32 0.9500
C40 H40 0.9500
C38 C102 1.470(7)
C55 C54 1.371(10)
C55 C56 1.434(8)
C41 H41 0.9500
C41 C42 1.385(9)
C45 C46 1.451(7)
C45 C44 1.398(9)
C47 H47 0.9500
C47 C46 1.3900
C47 C48 1.3900
C46 N10 1.3900
N10 C50 1.3900
C50 H50 0.9500
C50 C49 1.3900
C49 H49 0.9500
C49 C48 1.3900
C48 H48 0.9500
C51 H51 0.9500
C51 C52 1.380(10)
C44 H44 0.9500
C44 C43 1.372(11)
C52 H52 0.9500
C52 C53 1.380(12)
C42 H42 0.9500
C42 C43 1.345(11)
C53 H53 0.9500
C53 C54 1.360(12)
C43 H43 0.9500
C54 H54 0.9500
N15A C76A 1.3900
N15A C80A 1.3900
C76A H76A 0.9500
C76A C77A 1.3900
C76A C75A 1.539(12)
C77A H77A 0.9500
C77A C78A 1.3900
C78A H78A 0.9500
C78A C79A 1.3900
C79A H79A 0.9500
C79A C80A 1.3900
C80A H80A 0.9500
C80A C81A 1.568(10)
N14 C66 1.374(7)
N14 C70 1.353(7)
N13 C61 1.342(7)
N13 C65 1.358(7)
C68 C67 1.386(7)
C68 C69 1.383(8)
C68 C103 1.482(7)
C66 C67 1.371(7)
C66 C65 1.471(7)
C70 H70 0.9500
C70 C69 1.368(8)
C67 H67 0.9500
C61 H61 0.9500
C61 C62 1.372(9)
C65 C64 1.375(8)
C69 H69 0.9500
C64 H64 0.9500
C64 C63 1.376(8)
C62 H62 0.9500
C62 C63 1.393(10)
C73A H73A 0.9500
C73A C74A 1.38(2)
C73A C72A 1.37(3)
C74A H74A 0.9500
C74A C75A 1.376(17)
C75A N16 1.499(13)
C71A H71A 0.9500
C71A C72A 1.353(19)
C71A N16 1.237(13)
C72A H72A 0.9500
C63 H63 0.9500
N2 C10 1.314(7)
N2 C6 1.372(8)
N1 C1 1.342(9)
N1 C5 1.377(8)
N3 C15 1.375(10)
N3 C11 1.329(10)
N5 C21 1.346(8)
N5 C25 1.363(9)
N6 C30 1.341(9)
N6 C26 1.354(9)
N4 C16 1.400(9)
N4 C20 1.297(9)
N19 C101 1.332(7)
N19 C103 1.326(7)
N17 C101 1.336(7)
N17 C102 1.340(7)
N18 C102 1.336(7)
N18 C103 1.329(7)
C16 C15 1.455(12)
C16 C17 1.356(11)
C15 C14 1.396(12)
C11 H11 0.9500
C11 C12 1.364(12)
C12 H12 0.9500
C12 C13 1.326(15)
C13 H13 0.9500
C13 C14 1.442(16)
C14 H14 0.9500
C20 H20 0.9500
C20 C19 1.457(12)
C10 H10 0.9500
C10 C9 1.386(8)
C9 H9 0.9500
C9 C8 1.381(8)
C1 H1 0.9500
C1 C2 1.355(10)
C6 C7 1.373(9)
C6 C5 1.475(9)
C8 C7 1.377(8)
C8 C101 1.484(8)
C7 H7 0.9500
C4 H4 0.9500
C4 C3 1.413(10)
C4 C5 1.371(9)
C2 H2 0.9500
C2 C3 1.366(11)
C3 H3 0.9500
C22 H22 0.9500
C22 C21 1.373(10)
C22 C23 1.372(12)
C21 H21 0.9500
C30 H30 0.9500
C30 C29 1.369(12)
C27 H27 0.9500
C27 C26 1.389(11)
C27 C28 1.370(12)
C26 C25 1.485(10)
C29 H29 0.9500
C29 C28 1.390(13)
C28 H28 0.9500
C23 H23 0.9500
C23 C24 1.376(11)
C24 H24 0.9500
C24 C25 1.377(10)
C17 H17 0.9500
C17 C18 1.350(14)
C19 H19 0.9500
C19 C18 1.361(14)
C18 H18 0.9500
N20 C105 1.173(16)
C105 C104 1.46(2)
N21 C107 1.222(14)
C107 C106 1.47(2)
C104 H10A 0.9800
C104 H10B 0.9800
C104 H10C 0.9800
C106 H10D 0.9800
C106 H10E 0.9800
C106 H10F 0.9800
C75B N16 1.3900
C75B C74B 1.3900
C75B C76B 1.640(7)
N16 C71B 1.3900
C71B H71B 0.9500
C71B C72B 1.3900
C72B H72B 0.9500
C72B C73B 1.3900
C73B H73B 0.9500
C73B C74B 1.3900
C74B H74B 0.9500
B1 F2 1.350(10)
B1 F1 1.324(10)
B1 F3 1.417(13)
B1 F4A 1.364(10)
B1 F4B 1.350(9)
F23 B6 1.340(8)
F5 B2 1.358(6)
F6A B2 1.364(8)
F8B B2 1.370(8)
F7B B2 1.368(8)
B6 F24 1.413(8)
B6 F22 1.372(8)
B6 F21 1.347(7)
B2 F6B 1.369(8)
B2 F7A 1.372(7)
B2 F8A 1.360(7)
F11A B3 1.477(17)
B3 F12A 1.378(9)
B3 F10B 1.389(9)
B3 F9 1.312(13)
B3 F12B 1.416(9)
B3 F10A 1.332(9)
B3 F11B 1.281(17)
F17 B5 1.358(8)
B5 F19A 1.361(9)
B5 F18A 1.385(9)
B5 F20B 1.364(9)
B5 F19B 1.363(9)
B5 F18B 1.381(9)
B5 F20A 1.389(9)
F13 B4 1.357(9)
B4 F15B 1.348(10)
B4 F16A 1.366(10)
B4 F16B 1.423(9)
B4 F15A 1.437(9)
B4 F14B 1.306(15)
F4A F4B 0.66(3)
C109 N22 1.242(10)
C109 C108 1.28(2)
C108 H10G 0.9800
C108 H10H 0.9800
C108 H10I 0.9800
C81A N14A 1.3900
C81A C82A 1.3900
N14A C85A 1.3900
C85A H85A 0.9500
C85A C84A 1.3900
C84A H84A 0.9500
C84A C83A 1.3900
C83A H83A 0.9500
C83A C82A 1.3900
C82A H82A 0.9500
C81B N14B 1.3900
C81B C82B 1.3900
C81B C80B 1.535(8)
N14B C85B 1.3900
C85B H85B 0.9500
C85B C84B 1.3900
C84B H84B 0.9500
C84B C83B 1.3900
C83B H83B 0.9500
C83B C82B 1.3900
C82B H82B 0.9500
C60 H60 0.9500
C60 N12 1.3900
C60 C59 1.3900
N12 C56 1.3900
C56 C57 1.3900
C57 H57 0.9500
C57 C58 1.3900
C58 H58 0.9500
C58 C59 1.3900
C59 H59 0.9500
C77B H77B 0.9500
C77B C78B 1.405(16)
C77B C76B 1.309(12)
C78B H78B 0.9500
C78B C79B 1.388(16)
C79B H79B 0.9500
C79B C80B 1.398(14)
C79C H79C 0.9500
C79C C78C 1.3900
C79C C80B 1.3900
C78C H78C 0.9500
C78C C77C 1.3900
C77C H77C 0.9500
C77C C76B 1.3900
C76B H76B 0.9500
C76B N15B 1.3900
N15B C80B 1.3900
C80B H80B 0.9500

loop_
_geom_torsion_atom_site_label_1
_geom_torsion_atom_site_label_2
_geom_torsion_atom_site_label_3
_geom_torsion_atom_site_label_4
_geom_torsion
Ru2 N8 C36 C35 3.1(6)
Ru2 N8 C36 C37 -174.4(4)
Ru2 N8 C40 C39 173.8(4)
Ru2 N11 C55 C54 -176.4(5)
Ru2 N11 C55 C56 4.1(6)
Ru2 N11 C51 C52 176.6(5)
Ru2 N7 C35 C36 7.2(6)
Ru2 N7 C35 C34 -172.8(5)
Ru2 N7 C31 C32 171.8(5)
Ru2 N9 C41 C42 -177.2(5)
Ru2 N9 C45 C46 -2.8(6)
Ru2 N9 C45 C44 175.7(5)
Ru2 N10 C50 C49 176.1(3)
Ru2 N12 C56 C55 -1.5(4)
Ru2 N12 C56 C57 -178.7(2)
Ru3 N15A C76A C77A 179.0(2)
Ru3 N15A C76A C75A -0.4(5)
Ru3 N15A C80A C79A -179.0(3)
Ru3 N15A C80A C81A 10.3(5)
Ru3 N14 C66 C67 176.4(4)
Ru3 N14 C66 C65 -4.9(6)
Ru3 N14 C70 C69 -174.2(5)
Ru3 N13 C61 C62 -170.9(5)
Ru3 N13 C65 C66 -4.6(6)
Ru3 N13 C65 C64 172.8(5)
Ru3 N16 C71B C72B -157.3(8)
Ru3 N14A C85A C84A 171.5(9)
Ru3 N14B C85B C84B -167.3(6)
Ru3 N15B C80B C81B 6.0(7)
Ru3 N15B C80B C79B -176.8(13)
Ru3 N15B C80B C79C -178.8(7)
Ru1 N2 C10 C9 -177.8(5)
Ru1 N2 C6 C7 179.7(5)
Ru1 N2 C6 C5 1.4(8)
Ru1 N1 C1 C2 -179.2(7)
Ru1 N1 C5 C6 -2.6(8)
Ru1 N1 C5 C4 177.4(6)
Ru1 N3 C15 C16 -6.3(8)
Ru1 N3 C15 C14 174.5(6)
Ru1 N3 C11 C12 -173.6(7)
Ru1 N5 C21 C22 -170.6(5)
Ru1 N5 C25 C26 -6.6(8)
Ru1 N5 C25 C24 171.3(6)
Ru1 N6 C30 C29 175.4(8)
Ru1 N6 C26 C27 -176.1(7)
Ru1 N6 C26 C25 3.6(8)
Ru1 N4 C16 C15 -7.3(8)
Ru1 N4 C16 C17 172.2(6)
Ru1 N4 C20 C19 -173.2(6)
N8 Ru2 N11 C55 85.4(4)
N8 Ru2 N11 C51 -93.2(5)
N8 Ru2 N7 C35 -4.3(4)
N8 Ru2 N7 C31 -175.0(5)
N8 Ru2 N9 C41 6.7(5)
N8 Ru2 N9 C45 -170.6(4)
N8 Ru2 N10 C46 30.9(13)
N8 Ru2 N10 C50 -145.4(12)
N8 Ru2 N12 C60 88.7(2)
N8 Ru2 N12 C56 -92.7(2)
N11 Ru2 N8 C36 -172.2(4)
N11 Ru2 N8 C40 12.1(5)
N11 Ru2 N7 C35 51.0(14)
N11 Ru2 N7 C31 -119.7(12)
N11 Ru2 N9 C41 -89.3(5)
N11 Ru2 N9 C45 93.3(4)
N11 Ru2 N10 C46 -102.8(2)
N11 Ru2 N10 C50 81.0(3)
N11 Ru2 N12 C60 -175.8(3)
N11 Ru2 N12 C56 2.8(2)
N11 C55 C54 C53 0.1(11)
N11 C55 C56 N12 -1.7(6)
N11 C55 C56 C57 175.3(4)
N11 C51 C52 C53 -0.7(11)
N7 Ru2 N8 C36 0.5(4)
N7 Ru2 N8 C40 -175.2(5)
N7 Ru2 N11 C55 31.1(14)
N7 Ru2 N11 C51 -147.5(11)
N7 Ru2 N9 C41 86.2(5)
N7 Ru2 N9 C45 -91.1(4)
N7 Ru2 N10 C46 83.8(2)
N7 Ru2 N10 C50 -92.4(3)
N7 Ru2 N12 C60 9.2(2)
N7 Ru2 N12 C56 -172.2(2)
N7 C35 C36 N8 -6.8(7)
N7 C35 C36 C37 170.7(5)
N7 C35 C34 C33 0.0(9)
N7 C31 C32 C33 0.0(10)
N9 Ru2 N8 C36 89.9(4)
N9 Ru2 N8 C40 -85.8(5)
N9 Ru2 N11 C55 -179.2(4)
N9 Ru2 N11 C51 2.2(5)
N9 Ru2 N7 C35 -99.0(4)
N9 Ru2 N7 C31 90.3(5)
N9 Ru2 N10 C46 -5.3(2)
N9 Ru2 N10 C50 178.4(3)
N9 Ru2 N12 C60 -123.5(17)
N9 Ru2 N12 C56 55.0(18)
N9 C41 C42 C43 1.1(11)
N9 C45 C46 C47 -179.7(4)
N9 C45 C46 N10 -1.7(6)
N9 C45 C44 C43 2.3(10)
C35 N7 C31 C32 1.3(9)
C37 C38 C102 N17 157.9(5)
C37 C38 C102 N18 -20.7(8)
C36 N8 C40 C39 -1.8(8)
C36 C35 C34 C33 -179.9(6)
C36 C37 C38 C39 -1.4(8)
C36 C37 C38 C102 175.7(5)
C39 C38 C102 N17 -25.0(8)
C39 C38 C102 N18 156.3(5)
C31 N7 C35 C36 178.7(5)
C31 N7 C35 C34 -1.2(8)
C34 C35 C36 N8 173.1(5)
C34 C35 C36 C37 -9.4(9)
C34 C33 C32 C31 -1.2(10)
C32 C33 C34 C35 1.3(10)
C40 N8 C36 C35 179.3(5)
C40 N8 C36 C37 1.7(8)
C40 C39 C38 C37 1.3(8)
C40 C39 C38 C102 -175.8(5)
C38 C37 C36 N8 -0.1(8)
C38 C37 C36 C35 -177.5(5)
C38 C39 C40 N8 0.3(9)
C55 N11 C51 C52 -2.0(9)
C55 C56 C57 C58 -176.9(5)
C41 N9 C45 C46 179.7(5)
C41 N9 C45 C44 -1.8(9)
C41 C42 C43 C44 -0.7(12)
C45 N9 C41 C42 0.1(10)
C45 C46 N10 Ru2 5.5(4)
C45 C46 N10 C50 -178.0(4)
C45 C44 C43 C42 -1.0(11)
C47 C46 N10 Ru2 -176.5(3)
C47 C46 N10 C50 0.0
C46 C45 C44 C43 -179.3(6)
C46 C47 C48 C49 0.0
C46 N10 C50 C49 0.0
N10 Ru2 N8 C36 54.4(14)
N10 Ru2 N8 C40 -121.4(12)
N10 Ru2 N11 C55 -100.6(4)
N10 Ru2 N11 C51 80.8(5)
N10 Ru2 N7 C35 -177.5(4)
N10 Ru2 N7 C31 11.7(5)
N10 Ru2 N9 C41 -178.2(5)
N10 Ru2 N9 C45 4.4(4)
N10 Ru2 N12 C60 -86.8(2)
N10 Ru2 N12 C56 91.8(2)
N10 C50 C49 C48 0.0
C50 C49 C48 C47 0.0
C48 C47 C46 C45 177.8(5)
C48 C47 C46 N10 0.0
C51 N11 C55 C54 2.3(9)
C51 N11 C55 C56 -177.2(5)
C51 C52 C53 C54 3.2(12)
C44 C45 C46 C47 1.8(8)
C44 C45 C46 N10 179.7(5)
C52 C53 C54 C55 -2.9(12)
C54 C55 C56 N12 178.8(5)
C54 C55 C56 C57 -4.2(8)
N15A Ru3 N14 C66 177.7(4)
N15A Ru3 N14 C70 -6.5(5)
N15A Ru3 N13 C61 135.8(12)
N15A Ru3 N13 C65 -36.7(16)
N15A Ru3 N16 C75A -2.1(5)
N15A Ru3 N16 C71A -157.2(9)
N15A Ru3 N16 C75B 90.9(5)
N15A Ru3 N16 C71B -109.1(9)
N15A Ru3 N14A C81A -3.2(6)
N15A Ru3 N14A C85A -175.1(7)
N15A Ru3 N14B C81B -78.3(4)
N15A Ru3 N14B C85B 89.8(4)
N15A Ru3 N15B C76B -93.1(4)
N15A Ru3 N15B C80B 85.7(4)
N15A C76A C77A C78A 0.0
N15A C76A C75A C74A -174.2(8)
N15A C76A C75A N16 -1.7(8)
N15A C80A C81A N14A -12.7(9)
N15A C80A C81A C82A 169.8(6)
C76A N15A C80A C79A 0.0
C76A N15A C80A C81A -170.8(6)
C76A C77A C78A C79A 0.0
C76A C75A N16 Ru3 2.7(8)
C76A C75A N16 C71A 163.3(7)
C76A C75A N16 C75B -100.2(7)
C76A C75A N16 C71B 139.8(7)
C77A C76A C75A C74A 6.5(12)
C77A C76A C75A N16 179.0(5)
C77A C78A C79A C80A 0.0
C78A C79A C80A N15A 0.0
C78A C79A C80A C81A 167.2(8)
C79A C80A C81A N14A 178.7(5)
C79A C80A C81A C82A 1.2(11)
C80A N15A C76A C77A 0.0
C80A N15A C76A C75A -179.4(5)
C80A C81A N14A Ru3 10.1(10)
C80A C81A N14A C85A -177.6(11)
C80A C81A C82A C83A 177.5(11)
N14 Ru3 N15A C76A -95.1(2)
N14 Ru3 N15A C80A 83.9(3)
N14 Ru3 N13 C61 174.0(6)
N14 Ru3 N13 C65 1.5(4)
N14 Ru3 N16 C75A 93.2(5)
N14 Ru3 N16 C71A -61.9(9)
N14 Ru3 N16 C75B -173.8(5)
N14 Ru3 N16 C71B -13.8(9)
N14 Ru3 N14A C81A -99.1(6)
N14 Ru3 N14A C85A 89.1(7)
N14 Ru3 N14B C81B -174.7(4)
N14 Ru3 N14B C85B -6.6(4)
N14 Ru3 N15B C76B 118.1(18)
N14 Ru3 N15B C80B -63.1(19)
N14 C66 C67 C68 -2.8(9)
N14 C66 C65 N13 6.2(7)
N14 C66 C65 C64 -171.1(6)
N14 C70 C69 C68 -0.6(10)
N13 Ru3 N15A C76A -57.5(14)
N13 Ru3 N15A C80A 121.5(13)
N13 Ru3 N14 C66 2.0(4)
N13 Ru3 N14 C70 177.9(5)
N13 Ru3 N16 C75A 171.9(5)
N13 Ru3 N16 C71A 16.8(9)
N13 Ru3 N16 C75B -95.1(5)
N13 Ru3 N16 C71B 64.9(9)
N13 Ru3 N14A C81A -177.4(6)
N13 Ru3 N14A C85A 10.8(8)
N13 Ru3 N14B C81B 106.6(4)
N13 Ru3 N14B C85B -85.3(4)
N13 Ru3 N15B C76B 82.9(4)
N13 Ru3 N15B C80B -98.3(5)
N13 C61 C62 C63 -1.3(11)
N13 C65 C64 C63 -1.0(10)
C66 N14 C70 C69 1.6(9)
C66 C65 C64 C63 176.1(6)
C70 N14 C66 C67 0.1(8)
C70 N14 C66 C65 178.8(5)
C67 C68 C69 C70 -2.0(9)
C67 C68 C103 N19 -24.3(8)
C67 C68 C103 N18 153.2(5)
C67 C66 C65 N13 -175.2(5)
C67 C66 C65 C64 7.6(9)
C61 N13 C65 C66 -177.6(5)
C61 N13 C65 C64 -0.3(9)
C61 C62 C63 C64 0.0(11)
C65 N13 C61 C62 1.4(10)
C65 C66 C67 C68 178.6(5)
C65 C64 C63 C62 1.1(11)
C69 C68 C67 C66 3.7(9)
C69 C68 C103 N19 156.5(6)
C69 C68 C103 N18 -26.0(8)
C73A C74A C75A C76A -174.4(10)
C73A C74A C75A N16 12.8(16)
C74A C73A C72A C71A -7.8(19)
C74A C75A N16 Ru3 175.6(8)
C74A C75A N16 C71A -23.8(12)
C74A C75A N16 C75B 72.7(9)
C74A C75A N16 C71B -47.3(9)
C75A C76A C77A C78A 179.2(6)
C75A N16 C71B C72B 89.1(6)
C71A N16 C71B C72B -50.4(13)
C72A C73A C74A C75A 2(2)
C72A C71A N16 Ru3 173.9(9)
C72A C71A N16 C75A 20.3(12)
C72A C71A N16 C75B -71.8(10)
C72A C71A N16 C71B 66.1(15)
N2 Ru1 N1 C1 -176.5(7)
N2 Ru1 N1 C5 2.6(5)
N2 Ru1 N3 C15 -97.2(5)
N2 Ru1 N3 C11 73.7(6)
N2 Ru1 N5 C21 -154(2)
N2 Ru1 N5 C25 31(3)
N2 Ru1 N6 C30 -2.5(7)
N2 Ru1 N6 C26 176.6(5)
N2 Ru1 N4 C16 89.3(5)
N2 Ru1 N4 C20 -96.0(6)
N2 C10 C9 C8 -1.8(10)
N2 C6 C7 C8 -1.4(11)
N2 C6 C5 N1 0.8(10)
N2 C6 C5 C4 -179.2(7)
N1 Ru1 N2 C10 175.5(6)
N1 Ru1 N2 C6 -2.1(5)
N1 Ru1 N3 C15 -176.7(5)
N1 Ru1 N3 C11 -5.7(6)
N1 Ru1 N5 C21 -92.0(5)
N1 Ru1 N5 C25 93.0(5)
N1 Ru1 N6 C30 76.9(6)
N1 Ru1 N6 C26 -104.0(5)
N1 Ru1 N4 C16 19(2)
N1 Ru1 N4 C20 -166.5(19)
N1 C1 C2 C3 1.5(15)
N3 Ru1 N2 C10 79.4(6)
N3 Ru1 N2 C6 -98.2(5)
N3 Ru1 N1 C1 -89.6(7)
N3 Ru1 N1 C5 89.5(5)
N3 Ru1 N5 C21 4.6(6)
N3 Ru1 N5 C25 -170.4(5)
N3 Ru1 N6 C30 -150(2)
N3 Ru1 N6 C26 29(3)
N3 Ru1 N4 C16 3.1(5)
N3 Ru1 N4 C20 177.8(6)
N3 C15 C14 C13 -0.5(13)
N3 C11 C12 C13 0.9(15)
N5 Ru1 N2 C10 -122(2)
N5 Ru1 N2 C6 61(3)
N5 Ru1 N1 C1 8.0(7)
N5 Ru1 N1 C5 -172.9(5)
N5 Ru1 N3 C15 84.6(5)
N5 Ru1 N3 C11 -104.5(6)
N5 Ru1 N6 C30 175.5(7)
N5 Ru1 N6 C26 -5.5(5)
N5 Ru1 N4 C16 -94.9(5)
N5 Ru1 N4 C20 79.8(6)
N6 Ru1 N2 C10 -97.8(6)
N6 Ru1 N2 C6 84.7(5)
N6 Ru1 N1 C1 86.5(7)
N6 Ru1 N1 C5 -94.4(5)
N6 Ru1 N3 C15 51(3)
N6 Ru1 N3 C11 -138(2)
N6 Ru1 N5 C21 -178.4(6)
N6 Ru1 N5 C25 6.6(5)
N6 Ru1 N4 C16 -172.9(5)
N6 Ru1 N4 C20 1.8(6)
N6 C30 C29 C28 4.0(16)
N6 C26 C25 N5 1.9(9)
N6 C26 C25 C24 -175.8(7)
N4 Ru1 N2 C10 0.9(6)
N4 Ru1 N2 C6 -176.7(5)
N4 Ru1 N1 C1 -105(2)
N4 Ru1 N1 C5 74(2)
N4 Ru1 N3 C15 1.8(5)
N4 Ru1 N3 C11 172.7(7)
N4 Ru1 N5 C21 82.7(6)
N4 Ru1 N5 C25 -92.2(5)
N4 Ru1 N6 C30 -101.9(6)
N4 Ru1 N6 C26 77.1(5)
N4 C16 C15 N3 8.9(9)
N4 C16 C15 C14 -171.9(7)
N4 C16 C17 C18 1.7(13)
N4 C20 C19 C18 1.2(12)
C16 N4 C20 C19 1.3(11)
C16 C15 C14 C13 -179.6(8)
C16 C17 C18 C19 1.0(15)
C15 N3 C11 C12 -2.8(11)
C15 C16 C17 C18 -179.0(8)
C11 N3 C15 C16 -178.3(6)
C11 N3 C15 C14 2.6(11)
C11 C12 C13 C14 1.3(16)
C12 C13 C14 C15 -1.4(15)
C20 N4 C16 C15 177.8(6)
C20 N4 C16 C17 -2.8(10)
C20 C19 C18 C17 -2.4(14)
C10 N2 C6 C7 1.9(10)
C10 N2 C6 C5 -176.4(6)
C10 C9 C8 C7 2.2(10)
C10 C9 C8 C101 177.4(6)
C9 C8 C7 C6 -0.7(10)
C9 C8 C101 N19 168.2(6)
C9 C8 C101 N17 -11.3(9)
C1 N1 C5 C6 176.6(7)
C1 N1 C5 C4 -3.4(11)
C1 C2 C3 C4 -3.0(15)
C6 N2 C10 C9 -0.3(10)
C7 C6 C5 N1 -177.4(7)
C7 C6 C5 C4 2.5(13)
C7 C8 C101 N19 -16.6(9)
C7 C8 C101 N17 163.8(6)
C3 C4 C5 N1 1.8(13)
C3 C4 C5 C6 -178.1(8)
C5 N1 C1 C2 1.7(12)
C5 C6 C7 C8 176.8(7)
C5 C4 C3 C2 1.4(14)
C22 C23 C24 C25 1.2(13)
C21 N5 C25 C26 178.0(6)
C21 N5 C25 C24 -4.1(10)
C21 C22 C23 C24 -1.1(12)
C30 N6 C26 C27 3.0(11)
C30 N6 C26 C25 -177.2(7)
C30 C29 C28 C27 -3.9(18)
C27 C26 C25 N5 -178.3(8)
C27 C26 C25 C24 3.9(13)
C26 N6 C30 C29 -3.6(13)
C26 C27 C28 C29 3.5(18)
C28 C27 C26 N6 -3.1(15)
C28 C27 C26 C25 177.2(9)
C23 C22 C21 N5 -1.8(11)
C23 C24 C25 N5 1.5(12)
C23 C24 C25 C26 179.1(8)
C25 N5 C21 C22 4.3(10)
C101 N19 C103 C68 177.1(5)
C101 N19 C103 N18 -0.2(9)
C101 N17 C102 C38 178.4(5)
C101 N17 C102 N18 -3.0(8)
C101 C8 C7 C6 -176.0(6)
C102 N17 C101 N19 4.6(9)
C102 N17 C101 C8 -175.9(5)
C102 N18 C103 C68 -175.8(5)
C102 N18 C103 N19 1.6(9)
C103 C68 C67 C66 -175.5(5)
C103 C68 C69 C70 177.2(6)
C103 N19 C101 N17 -3.2(9)
C103 N19 C101 C8 177.3(5)
C103 N18 C102 C38 178.7(5)
C103 N18 C102 N17 0.1(8)
C17 C16 C15 N3 -170.5(8)
C17 C16 C15 C14 8.7(13)
C75B N16 C71B C72B 0.0
C75B C76B N15B Ru3 8.6(6)
C75B C76B N15B C80B -170.2(6)
N16 Ru3 N15A C76A 1.5(3)
N16 Ru3 N15A C80A -179.5(3)
N16 Ru3 N14 C66 91.2(4)
N16 Ru3 N14 C70 -92.9(5)
N16 Ru3 N13 C61 77.0(5)
N16 Ru3 N13 C65 -95.5(4)
N16 Ru3 N14A C81A 16.6(18)
N16 Ru3 N14A C85A -155.3(13)
N16 Ru3 N14B C81B 11.9(13)
N16 Ru3 N14B C85B 179.9(10)
N16 Ru3 N15B C76B -7.2(4)
N16 Ru3 N15B C80B 171.6(5)
N16 C71A C72A C73A -4.9(17)
N16 C75B C74B C73B 0.0
N16 C75B C76B C77B -179(2)
N16 C75B C76B C77C -174.7(9)
N16 C75B C76B N15B -8.0(11)
N16 C71B C72B C73B 0.0
C71B C72B C73B C74B 0.0
C72B C73B C74B C75B 0.0
C74B C75B N16 Ru3 163.7(6)
C74B C75B N16 C75A -89.4(7)
C74B C75B N16 C71A 25.6(9)
C74B C75B N16 C71B 0.0
C74B C75B C76B C77B 19(2)
C74B C75B C76B C77C 23.0(11)
C74B C75B C76B N15B -170.3(5)
F2 B1 F4A F4B 115(3)
F2 B1 F4B F4A -74(4)
F1 B1 F4A F4B -126(3)
F1 B1 F4B F4A 65(4)
F3 B1 F4A F4B -5(4)
F3 B1 F4B F4A 175(4)
C81A N14A C85A C84A 0.0
N14A Ru3 N15A C76A 176.0(4)
N14A Ru3 N15A C80A -5.0(4)
N14A Ru3 N14 C66 -103.8(5)
N14A Ru3 N14 C70 72.1(6)
N14A Ru3 N13 C61 -99.1(6)
N14A Ru3 N13 C65 88.5(5)
N14A Ru3 N16 C75A -21.5(16)
N14A Ru3 N16 C71A -176.6(14)
N14A Ru3 N16 C75B 71.5(15)
N14A Ru3 N16 C71B -128.5(16)
N14A Ru3 N14B C81B -107.0(15)
N14A Ru3 N14B C85B 61.1(14)
N14A Ru3 N15B C76B -171.7(6)
N14A Ru3 N15B C80B 7.1(6)
N14A C81A C82A C83A 0.0
N14A C85A C84A C83A 0.0
C85A C84A C83A C82A 0.0
C84A C83A C82A C81A 0.0
C82A C81A N14A Ru3 -172.3(8)
C82A C81A N14A C85A 0.0
C81B N14B C85B C84B 0.0
N14B Ru3 N15A C76A 167.3(3)
N14B Ru3 N15A C80A -13.7(3)
N14B Ru3 N14 C66 -87.2(4)
N14B Ru3 N14 C70 88.7(5)
N14B Ru3 N13 C61 -88.9(5)
N14B Ru3 N13 C65 98.7(4)
N14B Ru3 N16 C75A -93.3(12)
N14B Ru3 N16 C71A 111.6(12)
N14B Ru3 N16 C75B -0.3(13)
N14B Ru3 N16 C71B 159.7(12)
N14B Ru3 N14A C81A 147.6(17)
N14B Ru3 N14A C85A -24.3(12)
N14B Ru3 N15B C76B 172.3(5)
N14B Ru3 N15B C80B -8.9(5)
N14B C81B C82B C83B 0.0
N14B C81B C80B C79B -174.0(16)
N14B C81B C80B C79C -171.8(7)
N14B C81B C80B N15B 2.7(7)
N14B C85B C84B C83B 0.0
C85B C84B C83B C82B 0.0
C84B C83B C82B C81B 0.0
C82B C81B N14B Ru3 168.7(5)
C82B C81B N14B C85B 0.0
C82B C81B C80B C79B 7.6(19)
C82B C81B C80B C79C 9.8(8)
C82B C81B C80B N15B -175.7(5)
C60 N12 C56 C55 177.2(4)
C60 N12 C56 C57 0.0
N12 Ru2 N8 C36 -93.1(4)
N12 Ru2 N8 C40 91.1(5)
N12 Ru2 N11 C55 -3.7(4)
N12 Ru2 N11 C51 177.7(5)
N12 Ru2 N7 C35 85.2(4)
N12 Ru2 N7 C31 -85.5(5)
N12 Ru2 N9 C41 -140.9(16)
N12 Ru2 N9 C45 42(2)
N12 Ru2 N10 C46 178.2(2)
N12 Ru2 N10 C50 1.9(2)
N12 C60 C59 C58 0.0
N12 C56 C57 C58 0.0
C56 C55 C54 C53 179.6(6)
C56 C57 C58 C59 0.0
C57 C58 C59 C60 0.0
C59 C60 N12 Ru2 178.5(3)
C59 C60 N12 C56 0.0
C77B C78B C79B C80B 3(3)
C77B C76B N15B Ru3 -178.6(17)
C77B C76B N15B C80B 3(2)
C78B C77B C76B C75B 164.9(15)
C78B C77B C76B C77C 30(22)
C78B C77B C76B N15B -4(3)
C78B C79B C80B C81B 172.1(14)
C78B C79B C80B C79C 125(32)
C78B C79B C80B N15B -4(2)
C79C C78C C77C C76B 0.0
C78C C79C C80B C81B 174.1(7)
C78C C79C C80B C79B -51(31)
C78C C79C C80B N15B 0.0
C78C C77C C76B C75B 164.8(10)
C78C C77C C76B C77B -147(23)
C78C C77C C76B N15B 0.0
C77C C76B N15B Ru3 178.8(7)
C77C C76B N15B C80B 0.0
C76B C75B N16 Ru3 3.3(11)
C76B C75B N16 C75A 110.2(11)
C76B C75B N16 C71A -134.8(11)
C76B C75B N16 C71B -160.4(13)
C76B C75B C74B C73B 164.6(11)
C76B C77B C78B C79B 2(3)
C76B N15B C80B C81B -175.1(5)
C76B N15B C80B C79B 2.1(18)
C76B N15B C80B C79C 0.0
N15B Ru3 N15A C76A 87.8(2)
N15B Ru3 N15A C80A -93.2(2)
N15B Ru3 N14 C66 -34(2)
N15B Ru3 N14 C70 142.1(17)
N15B Ru3 N13 C61 -9.3(5)
N15B Ru3 N13 C65 178.3(4)
N15B Ru3 N16 C75A -91.3(5)
N15B Ru3 N16 C71A 113.6(9)
N15B Ru3 N16 C75B 1.7(5)
N15B Ru3 N16 C71B 161.7(9)
N15B Ru3 N14A C81A 86.1(6)
N15B Ru3 N14A C85A -85.7(7)
N15B Ru3 N14B C81B 9.8(4)
N15B Ru3 N14B C85B 177.9(5)
C80B C81B N14B Ru3 -9.7(6)
C80B C81B N14B C85B -178.5(6)
C80B C81B C82B C83B 178.3(7)
C80B C79C C78C C77C 0.0

loop_
_smtbx_masks_void_nr
_smtbx_masks_void_average_x
_smtbx_masks_void_average_y
_smtbx_masks_void_average_z
_smtbx_masks_void_volume
_smtbx_masks_void_count_electrons
1 -0.083 -0.083 0.000 651.6 189.3
2 -0.270 0.770 0.500 651.6 189.3
3 0.200 0.194 0.100 7.1 0.1
4 0.200 0.306 0.600 7.1 0.1
5 0.492 0.601 0.250 11.9 0.0
6 0.492 0.899 0.750 11.9 0.0
7 0.508 0.101 0.250 11.9 0.0
8 0.508 0.399 0.750 11.9 0.0
9 0.800 0.694 0.400 7.1 0.0
10 0.800 0.806 0.900 7.1 0.0
